data_7160555
loop_
_publ_author_name
'Prieto-Casta&#xf1;eda, Alejandro'
'Martin, Harlei'
'Manna, Tapasi'
'Beswick, Laura'
'McLean, Joshua T.'
'Pongener, Imlirenla'
'Gonz&#xe1;lez, In&#xe9;s Rabad&#xe1;n'
'Twamley, Brendan'
'Miller, Gavin J.'
'Scanlan, Eoin M.'

_publ_section_title
;
 Photoinitiated thiol-ene mediated functionalisation of 4,5-enoses.
;
_journal_issue 22
_journal_name_full 'Organic &amp; biomolecular chemistry'
_journal_page_first 5332
_journal_page_last 5338
_journal_paper_doi 10.1039/d5ob00507h
_journal_volume 23
_journal_year 2025
_chemical_absolute_configuration ad
_chemical_formula_moiety '2(C46 H51 N O13 S2), H2 O'
_chemical_formula_sum 'C92 H104 N2 O27 S4'
_chemical_formula_weight 1798.01
_space_group_crystal_system triclinic
_space_group_IT_number 1
_space_group_name_Hall 'P 1'
_space_group_name_H-M_alt 'P 1'
_atom_sites_solution_hydrogens mixed
_atom_sites_solution_primary dual
_audit_creation_date 2024-02-09
_audit_creation_method
;
Olex2 1.5
(compiled 2023.08.24 svn.re1ec1418 for OlexSys, GUI svn.r6817)
;
_audit_update_record
;
2024-10-08 deposited with the CCDC.	2025-05-13 downloaded from the CCDC.
;
_cell_angle_alpha 81.262(4)
_cell_angle_beta 85.221(4)
_cell_angle_gamma 81.397(4)
_cell_formula_units_Z 2
_cell_length_a 10.8947(7)
_cell_length_b 15.2408(9)
_cell_length_c 27.3806(16)
_cell_measurement_reflns_used 9888
_cell_measurement_temperature 100(2)
_cell_measurement_theta_max 69.111
_cell_measurement_theta_min 3.175
_cell_volume 4434.5(5)
_computing_cell_refinement 'SAINT v8.38A (Bruker, 2016)'
_computing_data_collection 'APEX 4 (Bruker, 2021) '
_computing_data_reduction 'SAINT v8.37A (Bruker, 2016)'
_computing_molecular_graphics 'Olex2 (Dolomanov et al., 2009)'
_computing_publication_material 'Olex2 (Dolomanov et al., 2009)'
_computing_structure_refinement 'SHELXL (Sheldrick, 2015)'
_computing_structure_solution 'SHELXT (Sheldrick, 2015)'
_diffrn_ambient_temperature 100(2)
_diffrn_measured_fraction_theta_full 0.997
_diffrn_measured_fraction_theta_max 0.974
_diffrn_measurement_device_type 'Bruker APEX Kappa DUO Imus Cuka'
_diffrn_measurement_method '\f and \w scans'
_diffrn_radiation_type CuK\a
_diffrn_radiation_wavelength 1.54178
_diffrn_reflns_av_R_equivalents 0.0696
_diffrn_reflns_av_unetI/netI 0.0830
_diffrn_reflns_Laue_measured_fraction_full 0.997
_diffrn_reflns_Laue_measured_fraction_max 0.974
_diffrn_reflns_limit_h_max 13
_diffrn_reflns_limit_h_min -12
_diffrn_reflns_limit_k_max 18
_diffrn_reflns_limit_k_min -18
_diffrn_reflns_limit_l_max 32
_diffrn_reflns_limit_l_min -33
_diffrn_reflns_number 90545
_diffrn_reflns_point_group_measured_fraction_full 0.954
_diffrn_reflns_point_group_measured_fraction_max 0.924
_diffrn_reflns_theta_full 67.679
_diffrn_reflns_theta_max 70.715
_diffrn_reflns_theta_min 1.635
_diffrn_source_current 0.6
_diffrn_source_power 0.029795999999999996
_diffrn_source_voltage 49.66
_diffrn_standards_number 0
_exptl_absorpt_coefficient_mu 1.658
_exptl_absorpt_correction_T_max 0.7533
_exptl_absorpt_correction_T_min 0.5532
_exptl_absorpt_correction_type multi-scan
_exptl_absorpt_process_details
;
SADABS (Krause, 2015) was used for absorption correction.
wR2(int) was 0.1185 before and 0.0854 after correction.
The Ratio of minimum to maximum transmission is 0.7344.
The \l/2 correction factor is Not present.
;
_exptl_crystal_colour colourless
_exptl_crystal_colour_primary colourless
_exptl_crystal_density_diffrn 1.347
_exptl_crystal_description plate
_exptl_crystal_F_000 1900
_exptl_crystal_size_max 0.416
_exptl_crystal_size_mid 0.122
_exptl_crystal_size_min 0.055
_refine_diff_density_max 0.654
_refine_diff_density_min -0.561
_refine_diff_density_rms 0.083
_refine_ls_abs_structure_details
;
 Classical Flack method preferred over Parsons because s.u. lower.
;
_refine_ls_abs_structure_Flack 0.01(2)
_refine_ls_extinction_method none
_refine_ls_goodness_of_fit_ref 1.046
_refine_ls_hydrogen_treatment mixed
_refine_ls_matrix_type full
_refine_ls_number_parameters 2299
_refine_ls_number_reflns 31569
_refine_ls_number_restraints 273
_refine_ls_restrained_S_all 1.043
_refine_ls_R_factor_all 0.1098
_refine_ls_R_factor_gt 0.0884
_refine_ls_shift/su_max 0.002
_refine_ls_shift/su_mean 0.000
_refine_ls_structure_factor_coef Fsqd
_refine_ls_weighting_details 'w=1/[\s^2^(Fo^2^)+(0.1597P)^2^+1.5530P] where P=(Fo^2^+2Fc^2^)/3'
_refine_ls_weighting_scheme calc
_refine_ls_wR_factor_gt 0.2286
_refine_ls_wR_factor_ref 0.2512
_reflns_Friedel_coverage 0.898
_reflns_Friedel_fraction_full 0.912
_reflns_Friedel_fraction_max 0.875
_reflns_number_gt 24338
_reflns_number_total 31569
_reflns_threshold_expression 'I > 2\s(I)'
_cod_data_source_file d5ob00507h3.cif
_cod_data_source_block tcd2206
_cod_depositor_comments 'Adding full bibliography for 7160555--7160558.cif.'
_cod_database_code 7160555
_shelx_shelxl_version_number 2019/1
_shelx_space_group_comment
;
The symmetry employed for this shelxl refinement is uniquely defined
by the following loop, which should always be used as a source of
symmetry information in preference to the above space-group names.
They are only intended as comments.
;
_shelx_estimated_absorpt_t_max 0.914
_shelx_estimated_absorpt_t_min 0.545
_olex2_refinement_description
;
1. Fixed Uiso
 At 1.2 times of:
  All C(H) groups, {H45D,H45C} of O2S, All C(H,H) groups, All C(H,H,H,H)
  groups, All N(H) groups, All S(H) groups
 At 1.5 times of:
  All C(H,H,H) groups, {H1SA,H1SB} of O1S, {H2SA,H2SB} of O2S
2. Restrained distances
 S45D-H45D = S45C-H45C
 1.2 with sigma of 0.01
 S45A-H45A = S45B-H45B
 1.2 with sigma of 0.01
 H2D-H2SA
 2.2 with sigma of 0.01
 C14B-C15E \\sim C14B-C15B
 with sigma of 0.02
3. Uiso/Uaniso restraints and constraints
C15B \\sim C15E \\sim C16B \\sim C16E \\sim C17B \\sim C17E \\sim C18B \\sim
C18E \\sim C19B \\sim C19E \\sim C20B \\sim C20E: within 2A with sigma of 0.04
and sigma for terminal atoms of 0.08 within 2A
Uanis(C15E) = Uanis(C15B)
4. Rigid body (RIGU) restrains
 C15B, C15E, C16B, C16E, C17B, C17E, C18B, C18E, C19B, C19E, C20B, C20E
 with sigma for 1-2 distances of 0.004 and sigma for 1-3 distances of 0.004
5. Others
 Fixed Sof: H14A(0.5) H14B(0.5) H14C(0.5) H14D(0.5) C15B(0.5) C20B(0.5)
 H20B(0.5) C19B(0.5) H19B(0.5) C18B(0.5) H18B(0.5) C17B(0.5) H17B(0.5)
 C16B(0.5) H16B(0.5) C15E(0.5) C20E(0.5) H20E(0.5) C19E(0.5) H19E(0.5)
 C18E(0.5) H18E(0.5) C17E(0.5) H17E(0.5) C16E(0.5) H16E(0.5)
6.a Riding coordinates:
 O1S(H1SA,H1SB), O2S(H2SA,H2SB)
6.b Ternary CH refined with riding coordinates:
 C2A(H2A), C3A(H3A), C4A(H4A), C5A(H5A), C6A(H6A), C33A(H33A), C34A(H34A),
 C35A(H35A), C36A(H36A), C37A(H37A), C2B(H2B), C3B(H3B), C4B(H4B), C5B(H5B),
 C6B(H6B), C33B(H33B), C34B(H34B), C35B(H35B), C36B(H36B), C37B(H37B), C2C(H2C),
  C3C(H3C), C4C(H4C), C5C(H5C), C6C(H6C), C33C(H33C), C34C(H34C), C35C(H35C),
 C36C(H36C), C37C(H37C), C2D(H2D), C3D(H3D), C4D(H4D), C5D(H5D), C6D(H6D),
 C33D(H33D), C34D(H34D), C35D(H35D), C36D(H36D), C37D(H37D)
6.c Secondary CH2 refined with riding coordinates:
 C14A(H14E,H14F), C21A(H21C,H21D), C43A(H43C,H43D), C44A(H44C,H44D), C47A(H47C,
 H47D), C14B(H14A,H14B), C14B(H14C,H14D), C21B(H21A,H21B), C43B(H43A,H43B),
 C44B(H44A,H44B), C47B(H47A,H47B), C14C(H14G,H14H), C21C(H21E,H21F), C43C(H43E,
 H43F), C44C(H44E,H44F), C47C(H47E,H47F), C14D(H14I,H14J), C21D(H21G,H21H),
 C43D(H43G,H43H), C44D(H44G,H44H), C47D(H47G,H47H)
6.d Aromatic/amide H refined with riding coordinates:
 N9A(H9A), C16A(H16A), C17A(H17A), C18A(H18A), C19A(H19A), C20A(H20A),
 C26A(H26A), C27A(H27A), C28A(H28A), C29A(H29A), C30A(H30A), C49A(H49A),
 C50A(H50A), C51A(H51A), C52A(H52A), C53A(H53A), C58A(H58A), C59A(H59A),
 C60A(H60A), C61A(H61A), C62A(H62A), N9B(H9B), C20B(H20B), C19B(H19B),
 C18B(H18B), C17B(H17B), C16B(H16B), C20E(H20E), C19E(H19E), C18E(H18E),
 C17E(H17E), C16E(H16E), C26B(H26B), C27B(H27B), C28B(H28B), C29B(H29B),
 C30B(H30B), C49B(H49B), C50B(H50B), C51B(H51B), C52B(H52B), C53B(H53B),
 C58B(H58B), C59B(H59B), C60B(H60B), C61B(H61B), C62B(H62B), N9C(H9C),
 C16C(H16C), C17C(H17C), C18C(H18C), C19C(H19C), C20C(H20C), C26C(H26C),
 C27C(H27C), C28C(H28C), C29C(H29C), C30C(H30C), C49C(H49C), C50C(H50C),
 C51C(H51C), C52C(H52C), C53C(H53C), C58C(H58C), C59C(H59C), C60C(H60C),
 C61C(H61C), C62C(H62C), N9D(H9D), C16D(H16D), C17D(H17D), C18D(H18D),
 C19D(H19D), C20D(H20D), C26D(H26D), C27D(H27D), C28D(H28D), C29D(H29D),
 C30D(H30D), C49D(H49D), C50D(H50D), C51D(H51D), C52D(H52D), C53D(H53D),
 C58D(H58D), C59D(H59D), C60D(H60D), C61D(H61D), C62D(H62D)
6.e Fitted hexagon refined as free rotating group:
 C15B(C20B,C19B,C18B,C17B,C16B), C15E(C20E,C19E,C18E,C17E,C16E)
6.f Idealised Me refined as rotating group:
 C8A(H8AA,H8AB,H8AC), C12A(H12D,H12E,H12F), C41A(H41D,H41E,H41F), C8B(H8BA,
 H8BB,H8BC), C12B(H12A,H12B,H12C), C41B(H41A,H41B,H41C), C8C(H8CA,H8CB,H8CC),
 C12C(H12G,H12H,H12I), C41C(H41G,H41H,H41I), C8D(H8DA,H8DB,H8DC), C12D(H12J,
 H12K,H12L), C41D(H41J,H41K,H41L)
;
_olex2_exptl_crystal_mounting_method 'mounted in oil on a MiTeGen microloop'
_olex2_submission_original_sample_id HJM124-P2
_olex2_submission_special_instructions 'No special instructions were received'

loop_
_space_group_symop_operation_xyz
'x, y, z'

loop_
_atom_site_label
_atom_site_type_symbol
_atom_site_fract_x
_atom_site_fract_y
_atom_site_fract_z
_atom_site_U_iso_or_equiv
_atom_site_adp_type
_atom_site_occupancy
_atom_site_site_symmetry_order
_atom_site_calc_flag
_atom_site_refinement_flags_posn
_atom_site_refinement_flags_adp
_atom_site_refinement_flags_occupancy
_atom_site_disorder_assembly
_atom_site_disorder_group
O1A O 0.8853(6) 0.5097(4) 0.2815(2) 0.0444(12) Uani 1 1 d . . . . .
C2A C 0.8114(8) 0.5761(5) 0.2511(3) 0.0441(18) Uani 1 1 d . . . . .
H2A H 0.840974 0.635034 0.251350 0.053 Uiso 1 1 calc R U . . .
C3A C 0.8248(9) 0.5548(5) 0.1980(3) 0.0445(18) Uani 1 1 d . . . . .
H3A H 0.915289 0.546494 0.187383 0.053 Uiso 1 1 calc R U . . .
C4A C 0.7753(8) 0.4660(5) 0.1982(3) 0.0399(16) Uani 1 1 d . . . . .
H4A H 0.684560 0.472996 0.208482 0.048 Uiso 1 1 calc R U . . .
C5A C 0.8444(8) 0.3934(5) 0.2338(3) 0.0395(16) Uani 1 1 d . . . . .
H5A H 0.931721 0.378212 0.220152 0.047 Uiso 1 1 calc R U . . .
C6A C 0.8460(8) 0.4240(5) 0.2850(3) 0.0392(16) Uani 1 1 d . . . . .
H6A H 0.761090 0.425401 0.302075 0.047 Uiso 1 1 calc R U . . .
O7A O 0.6844(6) 0.5840(4) 0.2661(2) 0.0477(13) Uani 1 1 d . . . . .
C8A C 0.6577(11) 0.6123(6) 0.3141(3) 0.062(3) Uani 1 1 d . . . . .
H8AA H 0.683484 0.671433 0.313378 0.092 Uiso 1 1 calc R U . . .
H8AB H 0.703281 0.569007 0.338761 0.092 Uiso 1 1 calc R U . . .
H8AC H 0.568234 0.615772 0.322856 0.092 Uiso 1 1 calc R U . . .
N9A N 0.7634(8) 0.6261(5) 0.1649(3) 0.0514(17) Uani 1 1 d . . . . .
H9A H 0.684846 0.646459 0.171511 0.062 Uiso 1 1 calc R U . . .
C10A C 0.8245(12) 0.6637(6) 0.1228(3) 0.059(3) Uani 1 1 d . . . . .
O11A O 0.9334(8) 0.6443(5) 0.1119(2) 0.0668(18) Uani 1 1 d . . . . .
C12A C 0.7368(14) 0.7320(8) 0.0902(4) 0.078(3) Uani 1 1 d . . . . .
H12D H 0.708774 0.702747 0.064418 0.116 Uiso 1 1 calc R U . . .
H12E H 0.780886 0.781582 0.074663 0.116 Uiso 1 1 calc R U . . .
H12F H 0.664598 0.755163 0.110625 0.116 Uiso 1 1 calc R U . . .
O13A O 0.7930(6) 0.4452(4) 0.14873(19) 0.0458(13) Uani 1 1 d . . . . .
C14A C 0.6898(9) 0.4159(7) 0.1309(3) 0.052(2) Uani 1 1 d . . . . .
H14E H 0.611825 0.451740 0.141931 0.063 Uiso 1 1 calc R U . . .
H14F H 0.686269 0.352226 0.144438 0.063 Uiso 1 1 calc R U . . .
C15A C 0.7017(11) 0.4263(6) 0.0754(3) 0.058(2) Uani 1 1 d . . . . .
C16A C 0.8091(12) 0.4412(7) 0.0485(4) 0.068(3) Uani 1 1 d . . . . .
H16A H 0.879648 0.446794 0.065385 0.081 Uiso 1 1 calc R U . . .
C17A C 0.8189(16) 0.4486(8) -0.0029(4) 0.086(4) Uani 1 1 d . . . . .
H17A H 0.895451 0.458824 -0.020522 0.103 Uiso 1 1 calc R U . . .
C18A C 0.7207(19) 0.4413(9) -0.0276(4) 0.095(5) Uani 1 1 d . . . . .
H18A H 0.727610 0.445650 -0.062654 0.114 Uiso 1 1 calc R U . . .
C19A C 0.6099(18) 0.4276(9) -0.0018(5) 0.096(5) Uani 1 1 d . . . . .
H19A H 0.540086 0.422701 -0.019332 0.115 Uiso 1 1 calc R U . . .
C20A C 0.5983(14) 0.4207(8) 0.0500(4) 0.077(3) Uani 1 1 d . . . . .
H20A H 0.520931 0.412332 0.067558 0.093 Uiso 1 1 calc R U . . .
C21A C 0.9389(8) 0.3609(5) 0.3166(3) 0.0430(17) Uani 1 1 d . . . . .
H21C H 0.921264 0.298479 0.318764 0.052 Uiso 1 1 calc R U . . .
H21D H 1.024254 0.363859 0.301596 0.052 Uiso 1 1 calc R U . . .
O22A O 0.9287(5) 0.3871(4) 0.36533(19) 0.0428(12) Uani 1 1 d . . . . .
C23A C 1.0273(8) 0.4183(6) 0.3787(3) 0.0424(17) Uani 1 1 d . . . . .
O24A O 1.1258(6) 0.4169(5) 0.3562(2) 0.0566(16) Uani 1 1 d . . . . .
C25A C 0.9983(8) 0.4564(5) 0.4268(3) 0.0452(18) Uani 1 1 d . . . . .
C26A C 1.0971(10) 0.4798(8) 0.4485(4) 0.062(2) Uani 1 1 d . . . . .
H26A H 1.179076 0.470673 0.433679 0.075 Uiso 1 1 calc R U . . .
C27A C 1.0743(11) 0.5169(9) 0.4922(4) 0.074(3) Uani 1 1 d . . . . .
H27A H 1.141592 0.532417 0.507491 0.089 Uiso 1 1 calc R U . . .
C28A C 0.9576(10) 0.5312(7) 0.5132(3) 0.060(2) Uani 1 1 d . . . . .
H28A H 0.944049 0.556990 0.543017 0.073 Uiso 1 1 calc R U . . .
C29A C 0.8580(10) 0.5091(6) 0.4921(3) 0.055(2) Uani 1 1 d . . . . .
H29A H 0.776090 0.519618 0.506791 0.066 Uiso 1 1 calc R U . . .
C30A C 0.8806(8) 0.4707(6) 0.4485(3) 0.0470(18) Uani 1 1 d . . . . .
H30A H 0.813237 0.454314 0.433652 0.056 Uiso 1 1 calc R U . . .
O31A O 0.7832(5) 0.3154(3) 0.24063(19) 0.0394(11) Uani 1 1 d . . . . .
O32A O 0.8604(5) 0.2258(4) 0.1828(2) 0.0428(12) Uani 1 1 d . . . . .
C33A C 0.9437(8) 0.1504(5) 0.1713(3) 0.0444(17) Uani 1 1 d . . . . .
H33A H 1.028254 0.156671 0.180891 0.053 Uiso 1 1 calc R U . . .
C34A C 0.9050(8) 0.0625(5) 0.2006(3) 0.0405(16) Uani 1 1 d . . . . .
H34A H 0.972036 0.011883 0.195093 0.049 Uiso 1 1 calc R U . . .
C35A C 0.8907(8) 0.0708(5) 0.2559(3) 0.0406(16) Uani 1 1 d . . . . .
H35A H 0.974255 0.073093 0.267927 0.049 Uiso 1 1 calc R U . . .
C36A C 0.8051(7) 0.1567(5) 0.2640(3) 0.0368(15) Uani 1 1 d . . . . .
H36A H 0.719647 0.154164 0.253954 0.044 Uiso 1 1 calc R U . . .
C37A C 0.8578(7) 0.2353(5) 0.2341(3) 0.0372(15) Uani 1 1 d . . . . .
H37A H 0.943939 0.236814 0.243733 0.045 Uiso 1 1 calc R U . . .
C38A C 0.9508(9) 0.1467(6) 0.1156(3) 0.053(2) Uani 1 1 d . . . . .
O39A O 1.0156(6) 0.0867(4) 0.0982(2) 0.0572(15) Uani 1 1 d . . . . .
O40A O 0.8776(7) 0.2133(4) 0.0910(2) 0.0595(16) Uani 1 1 d . . . . .
C41A C 0.8752(13) 0.2136(8) 0.0383(4) 0.074(3) Uani 1 1 d . . . . .
H41D H 0.958550 0.218727 0.022638 0.111 Uiso 1 1 calc R U . . .
H41E H 0.816501 0.264651 0.024463 0.111 Uiso 1 1 calc R U . . .
H41F H 0.849074 0.157728 0.032140 0.111 Uiso 1 1 calc R U . . .
S42A S 0.76217(19) 0.04198(13) 0.17641(7) 0.0440(4) Uani 1 1 d . . . . .
C43A C 0.8095(10) -0.0693(6) 0.1587(3) 0.053(2) Uani 1 1 d . . . . .
H43C H 0.748331 -0.080681 0.136414 0.064 Uiso 1 1 calc R U . . .
H43D H 0.890830 -0.069672 0.139564 0.064 Uiso 1 1 calc R U . . .
C44A C 0.8208(11) -0.1447(6) 0.2011(4) 0.061(2) Uani 1 1 d . . . . .
H44C H 0.882128 -0.133472 0.223338 0.073 Uiso 1 1 calc R U . . .
H44D H 0.853670 -0.201110 0.187855 0.073 Uiso 1 1 calc R U . . .
S45A S 0.6780(3) -0.15949(19) 0.23668(10) 0.0691(7) Uani 1 1 d D . . . .
H45A H 0.627(10) -0.203(7) 0.214(4) 0.083 Uiso 1 1 d D U . . .
O46A O 0.8416(6) -0.0048(4) 0.2822(2) 0.0460(13) Uani 1 1 d . . . . .
C47A C 0.9054(10) -0.0454(7) 0.3249(3) 0.056(2) Uani 1 1 d . . . . .
H47C H 0.907214 -0.000344 0.347320 0.068 Uiso 1 1 calc R U . . .
H47D H 0.992252 -0.068769 0.315162 0.068 Uiso 1 1 calc R U . . .
C48A C 0.8395(9) -0.1208(6) 0.3512(3) 0.0479(19) Uani 1 1 d . . . . .
C49A C 0.8997(11) -0.2072(7) 0.3587(3) 0.059(2) Uani 1 1 d . . . . .
H49A H 0.983121 -0.219915 0.345824 0.071 Uiso 1 1 calc R U . . .
C50A C 0.8410(12) -0.2761(7) 0.3848(4) 0.068(3) Uani 1 1 d . . . . .
H50A H 0.883744 -0.335569 0.388977 0.082 Uiso 1 1 calc R U . . .
C51A C 0.7220(11) -0.2592(7) 0.4046(4) 0.061(2) Uani 1 1 d . . . . .
H51A H 0.683052 -0.306327 0.423290 0.073 Uiso 1 1 calc R U . . .
C52A C 0.6585(10) -0.1730(7) 0.3972(3) 0.059(2) Uani 1 1 d . . . . .
H52A H 0.574896 -0.160970 0.410019 0.071 Uiso 1 1 calc R U . . .
C53A C 0.7170(10) -0.1052(7) 0.3711(4) 0.059(2) Uani 1 1 d . . . . .
H53A H 0.673245 -0.046042 0.366503 0.070 Uiso 1 1 calc R U . . .
O54A O 0.8013(5) 0.1662(3) 0.31612(18) 0.0377(11) Uani 1 1 d . . . . .
C55A C 0.6934(8) 0.1564(5) 0.3429(3) 0.0444(17) Uani 1 1 d . . . . .
O56A O 0.6009(6) 0.1430(6) 0.3261(3) 0.0633(18) Uani 1 1 d . . . . .
C57A C 0.7039(9) 0.1597(6) 0.3967(3) 0.0481(19) Uani 1 1 d . . . . .
C58A C 0.8067(8) 0.1868(6) 0.4138(3) 0.0447(17) Uani 1 1 d . . . . .
H58A H 0.874037 0.202219 0.391365 0.054 Uiso 1 1 calc R U . . .
C59A C 0.8100(9) 0.1911(7) 0.4642(3) 0.056(2) Uani 1 1 d . . . . .
H59A H 0.879443 0.210607 0.475992 0.068 Uiso 1 1 calc R U . . .
C60A C 0.7144(10) 0.1676(6) 0.4966(3) 0.055(2) Uani 1 1 d . . . . .
H60A H 0.718599 0.169629 0.530915 0.066 Uiso 1 1 calc R U . . .
C61A C 0.6117(11) 0.1409(7) 0.4799(4) 0.064(3) Uani 1 1 d . . . . .
H61A H 0.544567 0.125205 0.502348 0.077 Uiso 1 1 calc R U . . .
C62A C 0.6084(10) 0.1375(7) 0.4295(4) 0.060(2) Uani 1 1 d . . . . .
H62A H 0.538054 0.119190 0.417732 0.072 Uiso 1 1 calc R U . . .
O1B O 0.3488(6) 0.5587(4) 0.2534(2) 0.0512(14) Uani 1 1 d . . . . .
C2B C 0.2529(9) 0.6126(5) 0.2256(3) 0.049(2) Uani 1 1 d . . . . .
H2B H 0.267804 0.676531 0.221522 0.059 Uiso 1 1 calc R U . . .
C3B C 0.2603(9) 0.5830(6) 0.1747(3) 0.0485(19) Uani 1 1 d . . . . .
H3B H 0.348132 0.581724 0.160592 0.058 Uiso 1 1 calc R U . . .
C4B C 0.2281(8) 0.4880(5) 0.1815(3) 0.0428(17) Uani 1 1 d . . . . .
H4B H 0.140972 0.487080 0.196099 0.051 Uiso 1 1 calc R U . . .
C5B C 0.3195(8) 0.4270(5) 0.2160(3) 0.0411(16) Uani 1 1 d . . . . .
H5B H 0.403688 0.417909 0.198452 0.049 Uiso 1 1 calc R U . . .
C6B C 0.3288(8) 0.4656(5) 0.2644(3) 0.0423(17) Uani 1 1 d . . . . .
H6B H 0.250111 0.461118 0.285594 0.051 Uiso 1 1 calc R U . . .
O7B O 0.1349(6) 0.6068(4) 0.2470(2) 0.0516(14) Uani 1 1 d . . . . .
C8B C 0.1142(10) 0.6364(7) 0.2948(4) 0.058(2) Uani 1 1 d . . . . .
H8BA H 0.138353 0.696299 0.292634 0.087 Uiso 1 1 calc R U . . .
H8BB H 0.164117 0.594531 0.318715 0.087 Uiso 1 1 calc R U . . .
H8BC H 0.025863 0.638449 0.305605 0.087 Uiso 1 1 calc R U . . .
N9B N 0.1805(8) 0.6461(5) 0.1413(3) 0.0540(18) Uani 1 1 d . . . . .
H9B H 0.104742 0.636374 0.137005 0.065 Uiso 1 1 calc R U . . .
C10B C 0.2258(11) 0.7197(6) 0.1170(3) 0.058(2) Uani 1 1 d . . . . .
O11B O 0.3309(8) 0.7355(5) 0.1197(2) 0.0642(18) Uani 1 1 d . . . . .
C12B C 0.1351(13) 0.7850(8) 0.0852(4) 0.072(3) Uani 1 1 d . . . . .
H12A H 0.055599 0.761547 0.086894 0.109 Uiso 1 1 calc R U . . .
H12B H 0.169275 0.792379 0.050784 0.109 Uiso 1 1 calc R U . . .
H12C H 0.121913 0.843118 0.097359 0.109 Uiso 1 1 calc R U . . .
O13B O 0.2398(6) 0.4580(4) 0.1343(2) 0.0459(13) Uani 1 1 d . . . . .
C14B C 0.1404(10) 0.4119(8) 0.1264(4) 0.060(2) Uani 1 1 d D . . . .
H14A H 0.059711 0.449539 0.132212 0.072 Uiso 0.5 1 calc R U P A 1
H14B H 0.142486 0.355432 0.149786 0.072 Uiso 0.5 1 calc R U P A 1
H14C H 0.060331 0.451353 0.130255 0.072 Uiso 0.5 1 calc R U P B 2
H14D H 0.139123 0.357978 0.151578 0.072 Uiso 0.5 1 calc R U P B 2
C15B C 0.155(2) 0.3919(12) 0.0739(4) 0.057(2) Uani 0.5 1 d DG U P C 1
C20B C 0.194(2) 0.3088(10) 0.0585(5) 0.081(6) Uani 0.5 1 d G U P C 1
H20B H 0.212155 0.257185 0.082240 0.097 Uiso 0.5 1 calc R U P C 1
C19B C 0.205(2) 0.3013(11) 0.0083(6) 0.094(7) Uani 0.5 1 d G U P C 1
H19B H 0.232016 0.244502 -0.002247 0.113 Uiso 0.5 1 calc R U P C 1
C18B C 0.178(2) 0.3768(13) -0.0265(4) 0.085(6) Uani 0.5 1 d G U P C 1
H18B H 0.186217 0.371644 -0.060817 0.102 Uiso 0.5 1 calc R U P C 1
C17B C 0.1392(17) 0.4599(11) -0.0111(5) 0.073(5) Uani 0.5 1 d G U P C 1
H17B H 0.120558 0.511471 -0.034901 0.087 Uiso 0.5 1 calc R U P C 1
C16B C 0.1274(19) 0.4674(10) 0.0391(5) 0.065(5) Uani 0.5 1 d G U P C 1
H16B H 0.100697 0.524156 0.049587 0.078 Uiso 0.5 1 calc R U P C 1
C15E C 0.155(2) 0.3853(10) 0.0767(4) 0.057(2) Uani 0.5 1 d DG U P C 2
C20E C 0.1658(17) 0.2927(10) 0.0794(4) 0.057(4) Uani 0.5 1 d G U P C 2
H20E H 0.161952 0.256218 0.110773 0.069 Uiso 0.5 1 calc R U P C 2
C19E C 0.1826(16) 0.2533(9) 0.0363(6) 0.072(5) Uani 0.5 1 d G U P C 2
H19E H 0.190219 0.190033 0.038195 0.086 Uiso 0.5 1 calc R U P C 2
C18E C 0.188(2) 0.3067(12) -0.0095(4) 0.080(6) Uani 0.5 1 d G U P C 2
H18E H 0.199813 0.279802 -0.038980 0.096 Uiso 0.5 1 calc R U P C 2
C17E C 0.177(2) 0.3993(11) -0.0122(4) 0.079(5) Uani 0.5 1 d G U P C 2
H17E H 0.181140 0.435759 -0.043578 0.095 Uiso 0.5 1 calc R U P C 2
C16E C 0.160(2) 0.4386(8) 0.0309(6) 0.070(5) Uani 0.5 1 d G U P C 2
H16E H 0.152873 0.501946 0.029000 0.084 Uiso 0.5 1 calc R U P C 2
C21B C 0.4369(8) 0.4173(6) 0.2926(3) 0.0458(18) Uani 1 1 d . . . . .
H21A H 0.433109 0.351979 0.298166 0.055 Uiso 1 1 calc R U . . .
H21B H 0.516030 0.427859 0.273618 0.055 Uiso 1 1 calc R U . . .
O22B O 0.4304(5) 0.4509(4) 0.3392(2) 0.0457(12) Uani 1 1 d . . . . .
C23B C 0.5191(7) 0.4101(5) 0.3691(3) 0.0414(16) Uani 1 1 d . . . . .
O24B O 0.5995(6) 0.3537(5) 0.3575(2) 0.0582(16) Uani 1 1 d . . . . .
C25B C 0.5045(7) 0.4419(5) 0.4188(3) 0.0415(16) Uani 1 1 d . . . . .
C26B C 0.5776(8) 0.3924(6) 0.4555(3) 0.0495(19) Uani 1 1 d . . . . .
H26B H 0.635965 0.342599 0.448131 0.059 Uiso 1 1 calc R U . . .
C27B C 0.5649(9) 0.4162(7) 0.5028(3) 0.056(2) Uani 1 1 d . . . . .
H27B H 0.613696 0.381695 0.528053 0.067 Uiso 1 1 calc R U . . .
C28B C 0.4830(10) 0.4888(7) 0.5134(3) 0.056(2) Uani 1 1 d . . . . .
H28B H 0.474185 0.504266 0.545954 0.067 Uiso 1 1 calc R U . . .
C29B C 0.4130(10) 0.5396(7) 0.4769(4) 0.058(2) Uani 1 1 d . . . . .
H29B H 0.358416 0.591438 0.483914 0.070 Uiso 1 1 calc R U . . .
C30B C 0.4222(9) 0.5148(6) 0.4295(3) 0.053(2) Uani 1 1 d . . . . .
H30B H 0.371488 0.548552 0.404724 0.063 Uiso 1 1 calc R U . . .
O31B O 0.2737(5) 0.3422(4) 0.2292(2) 0.0407(11) Uani 1 1 d . . . . .
O32B O 0.3757(5) 0.2485(4) 0.1768(2) 0.0442(12) Uani 1 1 d . . . . .
C33B C 0.4631(8) 0.1707(6) 0.1717(3) 0.0451(17) Uani 1 1 d . . . . .
H33B H 0.541728 0.176995 0.186435 0.054 Uiso 1 1 calc R U . . .
C34B C 0.4122(7) 0.0879(5) 0.1998(3) 0.0429(17) Uani 1 1 d . . . . .
H34B H 0.475487 0.033988 0.196562 0.051 Uiso 1 1 calc R U . . .
C35B C 0.3916(8) 0.1001(5) 0.2541(3) 0.0434(17) Uani 1 1 d . . . . .
H35B H 0.473487 0.102802 0.267430 0.052 Uiso 1 1 calc R U . . .
C36B C 0.3058(8) 0.1876(5) 0.2593(3) 0.0409(16) Uani 1 1 d . . . . .
H36B H 0.220635 0.183650 0.249481 0.049 Uiso 1 1 calc R U . . .
C37B C 0.3584(7) 0.2656(5) 0.2273(3) 0.0389(16) Uani 1 1 d . . . . .
H37B H 0.439306 0.273751 0.239569 0.047 Uiso 1 1 calc R U . . .
C38B C 0.4927(9) 0.1581(7) 0.1179(3) 0.055(2) Uani 1 1 d . . . . .
O39B O 0.5329(6) 0.0868(5) 0.1054(2) 0.0601(16) Uani 1 1 d . . . . .
O40B O 0.4714(8) 0.2335(5) 0.0877(3) 0.0695(19) Uani 1 1 d . . . . .
C41B C 0.4934(13) 0.2231(10) 0.0356(4) 0.078(3) Uani 1 1 d . . . . .
H41A H 0.454683 0.277089 0.015277 0.118 Uiso 1 1 calc R U . . .
H41B H 0.457126 0.171044 0.029367 0.118 Uiso 1 1 calc R U . . .
H41C H 0.583079 0.214140 0.027069 0.118 Uiso 1 1 calc R U . . .
S42B S 0.2705(2) 0.07395(14) 0.17212(8) 0.0491(5) Uani 1 1 d . . . . .
C43B C 0.3121(10) -0.0382(7) 0.1541(4) 0.061(2) Uani 1 1 d . . . . .
H43A H 0.251147 -0.047403 0.131106 0.073 Uiso 1 1 calc R U . . .
H43B H 0.394866 -0.041667 0.135952 0.073 Uiso 1 1 calc R U . . .
C44B C 0.3157(12) -0.1125(7) 0.1971(5) 0.073(3) Uani 1 1 d . . . . .
H44A H 0.377555 -0.103167 0.219628 0.087 Uiso 1 1 calc R U . . .
H44B H 0.345639 -0.169872 0.184384 0.087 Uiso 1 1 calc R U . . .
S45B S 0.1730(3) -0.12336(17) 0.23217(12) 0.0688(7) Uani 1 1 d D . . . .
H45B H 0.087(7) -0.147(8) 0.216(4) 0.083 Uiso 1 1 d D U . . .
O46B O 0.3365(5) 0.0278(4) 0.2826(2) 0.0469(13) Uani 1 1 d . . . . .
C47B C 0.4141(9) -0.0227(7) 0.3199(4) 0.061(2) Uani 1 1 d . . . . .
H47A H 0.428278 0.015991 0.344256 0.073 Uiso 1 1 calc R U . . .
H47B H 0.495714 -0.045869 0.304578 0.073 Uiso 1 1 calc R U . . .
C48B C 0.3493(9) -0.0991(6) 0.3451(4) 0.053(2) Uani 1 1 d . . . . .
C49B C 0.3908(10) -0.1856(7) 0.3347(4) 0.063(2) Uani 1 1 d . . . . .
H49B H 0.460436 -0.196124 0.311943 0.076 Uiso 1 1 calc R U . . .
C50B C 0.3311(11) -0.2557(7) 0.3572(5) 0.071(3) Uani 1 1 d . . . . .
H50B H 0.360895 -0.314570 0.350183 0.086 Uiso 1 1 calc R U . . .
C51B C 0.2294(11) -0.2424(8) 0.3896(4) 0.069(3) Uani 1 1 d . . . . .
H51B H 0.189784 -0.291926 0.404950 0.082 Uiso 1 1 calc R U . . .
C52B C 0.1840(11) -0.1565(9) 0.4000(4) 0.071(3) Uani 1 1 d . . . . .
H52B H 0.112740 -0.146530 0.421982 0.085 Uiso 1 1 calc R U . . .
C53B C 0.2457(10) -0.0851(7) 0.3775(3) 0.059(2) Uani 1 1 d . . . . .
H53B H 0.216174 -0.026206 0.384507 0.070 Uiso 1 1 calc R U . . .
O54B O 0.3007(5) 0.2034(4) 0.3099(2) 0.0421(12) Uani 1 1 d . . . . .
C55B C 0.1997(8) 0.1843(5) 0.3392(3) 0.0447(17) Uani 1 1 d . . . . .
O56B O 0.1107(5) 0.1595(4) 0.3251(2) 0.0499(13) Uani 1 1 d . . . . .
C57B C 0.2118(8) 0.1951(6) 0.3921(3) 0.0464(18) Uani 1 1 d . . . . .
C58B C 0.2992(11) 0.2432(8) 0.4047(4) 0.067(3) Uani 1 1 d . . . . .
H58B H 0.355430 0.268591 0.380068 0.080 Uiso 1 1 calc R U . . .
C59B C 0.3037(12) 0.2541(9) 0.4542(4) 0.073(3) Uani 1 1 d . . . . .
H59B H 0.364155 0.286713 0.463119 0.088 Uiso 1 1 calc R U . . .
C60B C 0.2233(11) 0.2189(8) 0.4898(4) 0.068(3) Uani 1 1 d . . . . .
H60B H 0.224976 0.229603 0.522995 0.081 Uiso 1 1 calc R U . . .
C61B C 0.1387(10) 0.1672(8) 0.4776(4) 0.065(3) Uani 1 1 d . . . . .
H61B H 0.085531 0.139167 0.502464 0.078 Uiso 1 1 calc R U . . .
C62B C 0.1334(9) 0.1575(7) 0.4282(4) 0.061(2) Uani 1 1 d . . . . .
H62B H 0.074011 0.123940 0.419294 0.073 Uiso 1 1 calc R U . . .
O1C O 0.6677(5) 0.9893(4) 0.7886(2) 0.0436(12) Uani 1 1 d . . . . .
C2C C 0.5885(8) 1.0571(5) 0.7608(3) 0.0448(18) Uani 1 1 d . . . . .
H2C H 0.621881 1.115242 0.758891 0.054 Uiso 1 1 calc R U . . .
C3C C 0.5869(8) 1.0346(5) 0.7084(3) 0.0444(17) Uani 1 1 d . . . . .
H3C H 0.674152 1.028506 0.693405 0.053 Uiso 1 1 calc R U . . .
C4C C 0.5378(8) 0.9441(6) 0.7110(3) 0.0432(17) Uani 1 1 d . . . . .
H4C H 0.448466 0.950110 0.723486 0.052 Uiso 1 1 calc R U . . .
C5C C 0.6139(7) 0.8726(5) 0.7453(3) 0.0383(15) Uani 1 1 d . . . . .
H5C H 0.698571 0.856839 0.729274 0.046 Uiso 1 1 calc R U . . .
C6C C 0.6256(8) 0.9042(5) 0.7956(3) 0.0380(15) Uani 1 1 d . . . . .
H6C H 0.542911 0.907931 0.814613 0.046 Uiso 1 1 calc R U . . .
O7C O 0.4669(6) 1.0672(4) 0.7810(2) 0.0525(14) Uani 1 1 d . . . . .
C8C C 0.4582(11) 1.0985(7) 0.8286(3) 0.062(3) Uani 1 1 d . . . . .
H8CA H 0.491087 1.155710 0.825034 0.093 Uiso 1 1 calc R U . . .
H8CB H 0.506737 1.054204 0.851948 0.093 Uiso 1 1 calc R U . . .
H8CC H 0.370988 1.106713 0.841208 0.093 Uiso 1 1 calc R U . . .
N9C N 0.5124(8) 1.1048(5) 0.6778(3) 0.0550(18) Uani 1 1 d . . . . .
H9C H 0.432991 1.118763 0.686362 0.066 Uiso 1 1 calc R U . . .
C10C C 0.5631(14) 1.1495(6) 0.6361(4) 0.065(3) Uani 1 1 d . . . . .
O11C O 0.6725(9) 1.1414(6) 0.6233(2) 0.072(2) Uani 1 1 d . . . . .
C12C C 0.4657(17) 1.2130(9) 0.6065(5) 0.094(4) Uani 1 1 d . . . . .
H12G H 0.458007 1.191094 0.575240 0.141 Uiso 1 1 calc R U . . .
H12H H 0.490988 1.272933 0.599694 0.141 Uiso 1 1 calc R U . . .
H12I H 0.385435 1.215822 0.625673 0.141 Uiso 1 1 calc R U . . .
O13C O 0.5488(6) 0.9233(4) 0.6622(2) 0.0470(13) Uani 1 1 d . . . . .
C14C C 0.4424(10) 0.8935(9) 0.6471(3) 0.066(3) Uani 1 1 d . . . . .
H14G H 0.366749 0.920768 0.664803 0.079 Uiso 1 1 calc R U . . .
H14H H 0.448750 0.827554 0.655646 0.079 Uiso 1 1 calc R U . . .
C15C C 0.4324(8) 0.9193(6) 0.5919(3) 0.0470(18) Uani 1 1 d . . . . .
C16C C 0.5380(9) 0.9185(7) 0.5602(3) 0.058(2) Uani 1 1 d . . . . .
H16C H 0.617437 0.904897 0.573566 0.069 Uiso 1 1 calc R U . . .
C17C C 0.5303(13) 0.9370(9) 0.5094(4) 0.074(3) Uani 1 1 d . . . . .
H17C H 0.603360 0.935830 0.487818 0.089 Uiso 1 1 calc R U . . .
C18C C 0.4142(14) 0.9571(9) 0.4909(4) 0.082(4) Uani 1 1 d . . . . .
H18C H 0.406942 0.970452 0.456174 0.099 Uiso 1 1 calc R U . . .
C19C C 0.3120(12) 0.9581(9) 0.5211(5) 0.079(4) Uani 1 1 d . . . . .
H19C H 0.232890 0.971441 0.507482 0.095 Uiso 1 1 calc R U . . .
C20C C 0.3184(10) 0.9400(8) 0.5724(4) 0.065(2) Uani 1 1 d . . . . .
H20C H 0.244561 0.941949 0.593526 0.078 Uiso 1 1 calc R U . . .
C21C C 0.7203(8) 0.8412(5) 0.8258(3) 0.0407(16) Uani 1 1 d . . . . .
H21E H 0.703713 0.778677 0.827560 0.049 Uiso 1 1 calc R U . . .
H21F H 0.804920 0.845502 0.810233 0.049 Uiso 1 1 calc R U . . .
O22C O 0.7110(5) 0.8666(4) 0.87504(19) 0.0418(12) Uani 1 1 d . . . . .
C23C C 0.8121(8) 0.8942(5) 0.8894(3) 0.0418(17) Uani 1 1 d . . . . .
O24C O 0.9102(6) 0.8926(5) 0.8665(2) 0.0534(15) Uani 1 1 d . . . . .
C25C C 0.7853(8) 0.9268(5) 0.9390(3) 0.0439(17) Uani 1 1 d . . . . .
C26C C 0.8878(9) 0.9408(6) 0.9627(4) 0.056(2) Uani 1 1 d . . . . .
H26C H 0.969830 0.927411 0.948523 0.067 Uiso 1 1 calc R U . . .
C27C C 0.8669(10) 0.9749(7) 1.0078(4) 0.064(3) Uani 1 1 d . . . . .
H27C H 0.935568 0.984069 1.024722 0.076 Uiso 1 1 calc R U . . .
C28C C 0.7486(11) 0.9951(7) 1.0277(3) 0.060(2) Uani 1 1 d . . . . .
H28C H 0.735689 1.019374 1.057951 0.072 Uiso 1 1 calc R U . . .
C29C C 0.6493(10) 0.9810(7) 1.0046(3) 0.059(2) Uani 1 1 d . . . . .
H29C H 0.567342 0.994940 1.018727 0.071 Uiso 1 1 calc R U . . .
C30C C 0.6681(9) 0.9459(6) 0.9601(3) 0.051(2) Uani 1 1 d . . . . .
H30C H 0.598740 0.935076 0.944144 0.061 Uiso 1 1 calc R U . . .
O31C O 0.5512(5) 0.7945(4) 0.7550(2) 0.0420(12) Uani 1 1 d . . . . .
O32C O 0.6210(6) 0.7082(4) 0.6952(2) 0.0454(12) Uani 1 1 d . . . . .
C33C C 0.7019(9) 0.6344(6) 0.6810(4) 0.053(2) Uani 1 1 d . . . . .
H33C H 0.788558 0.640485 0.688035 0.064 Uiso 1 1 calc R U . . .
C34C C 0.6676(8) 0.5457(6) 0.7099(3) 0.0459(18) Uani 1 1 d . . . . .
H34C H 0.734545 0.495982 0.702819 0.055 Uiso 1 1 calc R U . . .
C35C C 0.6578(8) 0.5508(6) 0.7659(3) 0.0481(19) Uani 1 1 d . . . . .
H35C H 0.742581 0.554106 0.776282 0.058 Uiso 1 1 calc R U . . .
C36C C 0.5726(8) 0.6360(5) 0.7764(3) 0.0414(16) Uani 1 1 d . . . . .
H36C H 0.486373 0.634076 0.766991 0.050 Uiso 1 1 calc R U . . .
C37C C 0.6241(8) 0.7155(5) 0.7466(3) 0.0414(16) Uani 1 1 d . . . . .
H37C H 0.711458 0.716178 0.755086 0.050 Uiso 1 1 calc R U . . .
C38C C 0.6977(11) 0.6320(7) 0.6259(4) 0.062(3) Uani 1 1 d . . . . .
O39C O 0.7627(8) 0.5749(5) 0.6055(3) 0.072(2) Uani 1 1 d . . . . .
O40C O 0.6181(8) 0.6971(5) 0.6041(2) 0.0660(18) Uani 1 1 d . . . . .
C41C C 0.6040(14) 0.6929(9) 0.5525(4) 0.078(3) Uani 1 1 d . . . . .
H41G H 0.682692 0.701057 0.533401 0.117 Uiso 1 1 calc R U . . .
H41H H 0.538576 0.740374 0.539998 0.117 Uiso 1 1 calc R U . . .
H41I H 0.581328 0.634369 0.549075 0.117 Uiso 1 1 calc R U . . .
S42C S 0.5208(2) 0.52374(14) 0.68916(8) 0.0503(5) Uani 1 1 d . . . . .
C43C C 0.5751(12) 0.4271(7) 0.6567(4) 0.066(3) Uani 1 1 d . . . . .
H43E H 0.505926 0.415284 0.638490 0.080 Uiso 1 1 calc R U . . .
H43F H 0.642883 0.442706 0.631951 0.080 Uiso 1 1 calc R U . . .
C44C C 0.6219(11) 0.3424(7) 0.6899(4) 0.066(3) Uani 1 1 d . . . . .
H44E H 0.693721 0.353410 0.706866 0.079 Uiso 1 1 calc R U . . .
H44F H 0.652065 0.294929 0.669043 0.079 Uiso 1 1 calc R U . . .
S45C S 0.5072(3) 0.30194(17) 0.73612(10) 0.0683(7) Uani 1 1 d D . . . .
O46C O 0.6160(6) 0.4736(4) 0.7925(2) 0.0561(15) Uani 1 1 d . . . . .
C47C C 0.6931(11) 0.4268(8) 0.8292(4) 0.070(3) Uani 1 1 d . . . . .
H47E H 0.712761 0.468717 0.850773 0.084 Uiso 1 1 calc R U . . .
H47F H 0.772178 0.399883 0.813517 0.084 Uiso 1 1 calc R U . . .
C48C C 0.6287(9) 0.3541(7) 0.8598(3) 0.055(2) Uani 1 1 d . . . . .
C49C C 0.6979(11) 0.2741(7) 0.8786(4) 0.064(2) Uani 1 1 d . . . . .
H49C H 0.785500 0.265514 0.872044 0.076 Uiso 1 1 calc R U . . .
C50C C 0.6408(13) 0.2062(7) 0.9071(4) 0.070(3) Uani 1 1 d . . . . .
H50C H 0.689465 0.151742 0.919777 0.084 Uiso 1 1 calc R U . . .
C51C C 0.5167(14) 0.2173(9) 0.9166(4) 0.078(3) Uani 1 1 d . . . . .
H51C H 0.477453 0.171331 0.936415 0.094 Uiso 1 1 calc R U . . .
C52C C 0.4470(13) 0.2964(10) 0.8973(4) 0.082(4) Uani 1 1 d . . . . .
H52C H 0.359094 0.303713 0.903166 0.098 Uiso 1 1 calc R U . . .
C53C C 0.5016(10) 0.3641(8) 0.8701(3) 0.064(3) Uani 1 1 d . . . . .
H53C H 0.452035 0.418637 0.858137 0.076 Uiso 1 1 calc R U . . .
O54C O 0.5717(5) 0.6433(4) 0.8286(2) 0.0433(12) Uani 1 1 d . . . . .
C55C C 0.4670(8) 0.6281(5) 0.8557(3) 0.0438(17) Uani 1 1 d . . . . .
O56C O 0.3774(6) 0.6067(5) 0.8403(2) 0.0543(15) Uani 1 1 d . . . . .
C57C C 0.4763(8) 0.6375(6) 0.9094(3) 0.0471(18) Uani 1 1 d . . . . .
C58C C 0.5628(9) 0.6835(6) 0.9238(3) 0.052(2) Uani 1 1 d . . . . .
H58C H 0.622063 0.707480 0.900033 0.062 Uiso 1 1 calc R U . . .
C59C C 0.5644(10) 0.6953(7) 0.9733(4) 0.060(2) Uani 1 1 d . . . . .
H59C H 0.623280 0.728310 0.983150 0.072 Uiso 1 1 calc R U . . .
C60C C 0.4793(10) 0.6585(8) 1.0081(4) 0.062(2) Uani 1 1 d . . . . .
H60C H 0.481613 0.664225 1.042043 0.075 Uiso 1 1 calc R U . . .
C61C C 0.3921(11) 0.6138(9) 0.9932(4) 0.073(3) Uani 1 1 d . . . . .
H61C H 0.331927 0.590361 1.016756 0.088 Uiso 1 1 calc R U . . .
C62C C 0.3913(10) 0.6028(8) 0.9440(4) 0.064(3) Uani 1 1 d . . . . .
H62C H 0.331329 0.570933 0.934075 0.077 Uiso 1 1 calc R U . . .
O1D O 0.1025(6) 1.0526(4) 0.7559(2) 0.0482(13) Uani 1 1 d . . . . .
C2D C 0.0061(9) 1.1089(6) 0.7281(3) 0.051(2) Uani 1 1 d . . . . .
H2D H 0.024009 1.172231 0.723556 0.062 Uiso 1 1 calc DR U . . .
C3D C 0.0139(9) 1.0776(5) 0.6769(3) 0.0473(19) Uani 1 1 d . . . . .
H3D H 0.101989 1.075633 0.663104 0.057 Uiso 1 1 calc R U . . .
C4D C -0.0188(8) 0.9827(5) 0.6841(3) 0.0411(17) Uani 1 1 d . . . . .
H4D H -0.104790 0.981704 0.699870 0.049 Uiso 1 1 calc R U . . .
C5D C 0.0756(8) 0.9232(5) 0.7176(3) 0.0388(16) Uani 1 1 d . . . . .
H5D H 0.159760 0.918457 0.699728 0.047 Uiso 1 1 calc R U . . .
C6D C 0.0815(8) 0.9610(5) 0.7662(3) 0.0408(16) Uani 1 1 d . . . . .
H6D H 0.001235 0.956975 0.786428 0.049 Uiso 1 1 calc R U . . .
O7D O -0.1095(6) 1.1064(4) 0.7490(2) 0.0548(15) Uani 1 1 d . . . . .
C8D C -0.1283(11) 1.1403(8) 0.7957(4) 0.066(3) Uani 1 1 d . . . . .
H8DA H -0.215812 1.141453 0.807606 0.100 Uiso 1 1 calc R U . . .
H8DB H -0.106421 1.201218 0.791374 0.100 Uiso 1 1 calc R U . . .
H8DC H -0.075597 1.101469 0.819800 0.100 Uiso 1 1 calc R U . . .
N9D N -0.0639(8) 1.1410(5) 0.6432(3) 0.0492(16) Uani 1 1 d . . . . .
H9D H -0.141299 1.133409 0.640184 0.059 Uiso 1 1 calc R U . . .
C10D C -0.0163(10) 1.2118(6) 0.6164(3) 0.053(2) Uani 1 1 d . . . . .
O11D O 0.0922(8) 1.2228(4) 0.6178(3) 0.0628(17) Uani 1 1 d . . . . .
C12D C -0.1052(12) 1.2767(6) 0.5849(4) 0.062(3) Uani 1 1 d . . . . .
H12J H -0.185695 1.254456 0.587195 0.093 Uiso 1 1 calc R U . . .
H12K H -0.071829 1.282647 0.550338 0.093 Uiso 1 1 calc R U . . .
H12L H -0.116146 1.335255 0.596461 0.093 Uiso 1 1 calc R U . . .
O13D O -0.0118(6) 0.9541(4) 0.63663(19) 0.0435(12) Uani 1 1 d . . . . .
C14D C -0.1028(8) 0.8973(6) 0.6316(3) 0.0463(18) Uani 1 1 d . . . . .
H14I H -0.186314 0.925498 0.642638 0.056 Uiso 1 1 calc R U . . .
H14J H -0.083498 0.838881 0.652758 0.056 Uiso 1 1 calc R U . . .
C15D C -0.1023(8) 0.8831(6) 0.5788(3) 0.0446(17) Uani 1 1 d . . . . .
C16D C -0.1091(11) 0.9555(6) 0.5415(3) 0.059(2) Uani 1 1 d . . . . .
H16D H -0.110977 1.014140 0.549615 0.071 Uiso 1 1 calc R U . . .
C17D C -0.1133(11) 0.9437(8) 0.4927(4) 0.067(3) Uani 1 1 d . . . . .
H17D H -0.117144 0.993899 0.467354 0.081 Uiso 1 1 calc R U . . .
C18D C -0.1118(9) 0.8589(8) 0.4809(3) 0.062(3) Uani 1 1 d . . . . .
H18D H -0.114854 0.850367 0.447375 0.074 Uiso 1 1 calc R U . . .
C19D C -0.1061(10) 0.7869(7) 0.5176(4) 0.060(2) Uani 1 1 d . . . . .
H19D H -0.105768 0.728372 0.509529 0.072 Uiso 1 1 calc R U . . .
C20D C -0.1006(9) 0.7988(6) 0.5666(3) 0.052(2) Uani 1 1 d . . . . .
H20D H -0.095709 0.748432 0.591857 0.063 Uiso 1 1 calc R U . . .
C21D C 0.1859(8) 0.9105(6) 0.7953(3) 0.0440(17) Uani 1 1 d . . . . .
H21G H 0.176049 0.846228 0.802481 0.053 Uiso 1 1 calc R U . . .
H21H H 0.266099 0.915995 0.776075 0.053 Uiso 1 1 calc R U . . .
O22D O 0.1851(5) 0.9468(4) 0.8409(2) 0.0432(12) Uani 1 1 d . . . . .
C23D C 0.2684(8) 0.9014(5) 0.8726(3) 0.0422(17) Uani 1 1 d . . . . .
O24D O 0.3392(6) 0.8380(5) 0.8634(2) 0.0567(15) Uani 1 1 d . . . . .
C25D C 0.2604(8) 0.9414(6) 0.9200(3) 0.0435(17) Uani 1 1 d . . . . .
C26D C 0.3326(9) 0.8957(7) 0.9578(3) 0.054(2) Uani 1 1 d . . . . .
H26D H 0.386497 0.842239 0.952980 0.065 Uiso 1 1 calc R U . . .
C27D C 0.3256(10) 0.9286(8) 1.0026(4) 0.063(3) Uani 1 1 d . . . . .
H27D H 0.373177 0.896698 1.028842 0.076 Uiso 1 1 calc R U . . .
C28D C 0.2505(12) 1.0070(8) 1.0093(4) 0.068(3) Uani 1 1 d . . . . .
H28D H 0.248438 1.030896 1.039438 0.082 Uiso 1 1 calc R U . . .
C29D C 0.1778(13) 1.0506(8) 0.9716(4) 0.073(3) Uani 1 1 d . . . . .
H29D H 0.123945 1.104059 0.976440 0.088 Uiso 1 1 calc R U . . .
C30D C 0.1817(11) 1.0184(7) 0.9272(3) 0.060(2) Uani 1 1 d . . . . .
H30D H 0.130567 1.049033 0.901718 0.072 Uiso 1 1 calc R U . . .
O31D O 0.0377(5) 0.8353(3) 0.72921(18) 0.0394(11) Uani 1 1 d . . . . .
O32D O 0.1422(5) 0.7568(4) 0.67025(18) 0.0417(12) Uani 1 1 d . . . . .
C33D C 0.2331(8) 0.6834(5) 0.6593(3) 0.0427(17) Uani 1 1 d . . . . .
H33D H 0.313788 0.689885 0.672394 0.051 Uiso 1 1 calc R U . . .
C34D C 0.1914(7) 0.5942(5) 0.6845(3) 0.0411(16) Uani 1 1 d . . . . .
H34D H 0.257809 0.543874 0.677731 0.049 Uiso 1 1 calc R U . . .
C35D C 0.1759(7) 0.5966(5) 0.7402(3) 0.0397(16) Uani 1 1 d . . . . .
H35D H 0.258460 0.600691 0.752516 0.048 Uiso 1 1 calc R U . . .
C36D C 0.0857(8) 0.6794(5) 0.7502(3) 0.0388(16) Uani 1 1 d . . . . .
H36D H 0.000683 0.674086 0.740694 0.047 Uiso 1 1 calc R U . . .
C37D C 0.1295(7) 0.7637(5) 0.7219(3) 0.0381(15) Uani 1 1 d . . . . .
H37D H 0.210161 0.773134 0.733857 0.046 Uiso 1 1 calc R U . . .
C38D C 0.2520(9) 0.6831(6) 0.6034(3) 0.0498(19) Uani 1 1 d . . . . .
O39D O 0.3105(7) 0.6216(5) 0.5859(2) 0.0639(18) Uani 1 1 d . . . . .
O40D O 0.1995(7) 0.7572(4) 0.5783(2) 0.0561(15) Uani 1 1 d . . . . .
C41D C 0.2097(11) 0.7619(8) 0.5249(3) 0.067(3) Uani 1 1 d . . . . .
H41J H 0.163250 0.818316 0.509926 0.101 Uiso 1 1 calc R U . . .
H41K H 0.175374 0.711366 0.515493 0.101 Uiso 1 1 calc R U . . .
H41L H 0.297417 0.759097 0.513019 0.101 Uiso 1 1 calc R U . . .
S42D S 0.0482(2) 0.57909(13) 0.65779(8) 0.0463(4) Uani 1 1 d . . . . .
C43D C 0.0929(10) 0.4686(7) 0.6379(4) 0.062(2) Uani 1 1 d . . . . .
H43G H 0.029717 0.459103 0.615939 0.074 Uiso 1 1 calc R U . . .
H43H H 0.172979 0.468866 0.617977 0.074 Uiso 1 1 calc R U . . .
C44D C 0.1060(11) 0.3918(7) 0.6781(4) 0.069(3) Uani 1 1 d . . . . .
H44G H 0.169959 0.400906 0.699803 0.082 Uiso 1 1 calc R U . . .
H44H H 0.137014 0.336795 0.663230 0.082 Uiso 1 1 calc R U . . .
S45D S -0.0334(3) 0.37395(17) 0.71577(12) 0.0693(7) Uani 1 1 d D . . . .
O46D O 0.1305(5) 0.5192(4) 0.7660(2) 0.0433(12) Uani 1 1 d . . . . .
C47D C 0.2184(10) 0.4630(7) 0.7959(5) 0.075(3) Uani 1 1 d . . . . .
H47G H 0.246820 0.497079 0.819855 0.090 Uiso 1 1 calc R U . . .
H47H H 0.291541 0.440557 0.775101 0.090 Uiso 1 1 calc R U . . .
C48D C 0.1585(10) 0.3859(7) 0.8231(4) 0.061(3) Uani 1 1 d . . . . .
C49D C 0.1899(10) 0.3000(7) 0.8118(4) 0.066(3) Uani 1 1 d . . . . .
H49D H 0.252155 0.288739 0.786237 0.079 Uiso 1 1 calc R U . . .
C50D C 0.1330(9) 0.2304(7) 0.8368(4) 0.062(2) Uani 1 1 d . . . . .
H50D H 0.154518 0.171688 0.828232 0.074 Uiso 1 1 calc R U . . .
C51D C 0.0447(11) 0.2463(7) 0.8743(4) 0.064(3) Uani 1 1 d . . . . .
H51D H 0.007594 0.197834 0.892542 0.077 Uiso 1 1 calc R U . . .
C52D C 0.0089(13) 0.3322(7) 0.8862(4) 0.073(3) Uani 1 1 d . . . . .
H52D H -0.053897 0.342984 0.911615 0.087 Uiso 1 1 calc R U . . .
C53D C 0.0654(14) 0.4009(7) 0.8605(4) 0.075(3) Uani 1 1 d . . . . .
H53D H 0.041083 0.459963 0.868253 0.090 Uiso 1 1 calc R U . . .
O54D O 0.0828(5) 0.6863(4) 0.80229(18) 0.0396(11) Uani 1 1 d . . . . .
C55D C -0.0179(7) 0.6646(5) 0.8300(3) 0.0402(16) Uani 1 1 d . . . . .
O56D O -0.1066(5) 0.6417(4) 0.8152(2) 0.0471(13) Uani 1 1 d . . . . .
C57D C -0.0065(8) 0.6723(5) 0.8834(3) 0.0429(17) Uani 1 1 d . . . . .
C58D C 0.0922(9) 0.7064(6) 0.8987(3) 0.0506(19) Uani 1 1 d . . . . .
H58D H 0.157922 0.722344 0.875590 0.061 Uiso 1 1 calc R U . . .
C59D C 0.0947(10) 0.7173(7) 0.9486(3) 0.058(2) Uani 1 1 d . . . . .
H59D H 0.161157 0.741860 0.959393 0.069 Uiso 1 1 calc R U . . .
C60D C -0.0005(11) 0.6920(7) 0.9818(4) 0.062(2) Uani 1 1 d . . . . .
H60D H 0.001171 0.699263 1.015609 0.075 Uiso 1 1 calc R U . . .
C61D C -0.0978(11) 0.6563(7) 0.9669(4) 0.065(3) Uani 1 1 d . . . . .
H61D H -0.162028 0.638465 0.990271 0.078 Uiso 1 1 calc R U . . .
C62D C -0.1010(9) 0.6467(6) 0.9170(4) 0.055(2) Uani 1 1 d . . . . .
H62D H -0.168060 0.622695 0.906199 0.065 Uiso 1 1 calc R U . . .
O1S O 0.5155(8) 0.6809(6) 0.1841(3) 0.081(2) Uani 1 1 d . . . . .
H1SA H 0.458763 0.702200 0.163128 0.121 Uiso 1 1 d R U . . .
H1SB H 0.480583 0.643180 0.205898 0.121 Uiso 1 1 d R U . . .
O2S O 0.2718(10) 1.1638(9) 0.6921(5) 0.121(4) Uani 1 1 d . . . . .
H2SA H 0.190192 1.188566 0.679340 0.182 Uiso 1 1 d DR U . . .
H2SB H 0.248192 1.122136 0.721230 0.182 Uiso 1 1 d R U . . .
H45D H -0.029(17) 0.423(10) 0.746(5) 0.145 Uiso 1 1 d D U . . .
H45C H 0.492(17) 0.374(5) 0.750(6) 0.145 Uiso 1 1 d D U . . .

loop_
_atom_site_aniso_label
_atom_site_aniso_U_11
_atom_site_aniso_U_22
_atom_site_aniso_U_33
_atom_site_aniso_U_23
_atom_site_aniso_U_13
_atom_site_aniso_U_12
O1A 0.064(3) 0.036(3) 0.036(3) -0.008(2) -0.007(2) -0.011(2)
C2A 0.066(5) 0.040(4) 0.029(4) -0.010(3) -0.001(3) -0.013(3)
C3A 0.066(5) 0.040(4) 0.028(4) -0.008(3) 0.000(3) -0.008(3)
C4A 0.055(4) 0.040(4) 0.025(3) -0.008(3) -0.001(3) -0.007(3)
C5A 0.053(4) 0.039(4) 0.027(3) -0.006(3) 0.002(3) -0.009(3)
C6A 0.055(4) 0.033(4) 0.032(4) -0.007(3) -0.001(3) -0.010(3)
O7A 0.069(4) 0.042(3) 0.032(3) -0.011(2) -0.002(2) -0.004(3)
C8A 0.098(8) 0.049(5) 0.035(4) -0.017(4) 0.003(4) 0.007(5)
N9A 0.080(5) 0.041(4) 0.033(3) -0.002(3) -0.006(3) -0.007(3)
C10A 0.110(9) 0.045(5) 0.026(4) -0.002(3) -0.013(4) -0.021(5)
O11A 0.081(5) 0.080(5) 0.041(3) 0.003(3) -0.004(3) -0.029(4)
C12A 0.130(10) 0.067(7) 0.035(5) 0.006(4) -0.022(6) -0.015(6)
O13A 0.062(3) 0.051(3) 0.028(3) -0.012(2) -0.004(2) -0.011(3)
C14A 0.068(6) 0.057(5) 0.035(4) -0.013(4) -0.004(4) -0.013(4)
C15A 0.091(7) 0.042(5) 0.043(5) -0.009(4) -0.022(5) -0.008(4)
C16A 0.108(9) 0.059(6) 0.040(5) -0.009(4) -0.013(5) -0.016(5)
C17A 0.152(13) 0.069(7) 0.037(5) -0.005(5) -0.009(6) -0.016(7)
C18A 0.190(17) 0.065(7) 0.039(6) -0.002(5) -0.026(8) -0.040(9)
C19A 0.163(15) 0.066(7) 0.066(8) -0.003(6) -0.068(9) -0.015(8)
C20A 0.111(9) 0.064(6) 0.060(6) -0.003(5) -0.030(6) -0.017(6)
C21A 0.062(5) 0.040(4) 0.030(4) -0.009(3) -0.007(3) -0.008(3)
O22A 0.057(3) 0.044(3) 0.031(3) -0.008(2) -0.002(2) -0.015(2)
C23A 0.048(5) 0.047(4) 0.033(4) -0.003(3) -0.005(3) -0.012(3)
O24A 0.055(4) 0.079(5) 0.040(3) -0.016(3) 0.007(3) -0.021(3)
C25A 0.059(5) 0.040(4) 0.037(4) -0.005(3) -0.004(3) -0.012(3)
C26A 0.058(5) 0.082(7) 0.056(5) -0.032(5) -0.005(4) -0.016(5)
C27A 0.078(7) 0.102(9) 0.055(6) -0.035(6) -0.016(5) -0.018(6)
C28A 0.079(7) 0.066(6) 0.038(5) -0.014(4) -0.008(4) -0.006(5)
C29A 0.070(6) 0.057(5) 0.038(4) -0.011(4) 0.003(4) -0.006(4)
C30A 0.051(5) 0.051(5) 0.040(4) -0.006(3) -0.004(3) -0.009(3)
O31A 0.054(3) 0.035(3) 0.032(3) -0.010(2) -0.002(2) -0.009(2)
O32A 0.057(3) 0.041(3) 0.033(3) -0.012(2) -0.002(2) -0.012(2)
C33A 0.057(5) 0.037(4) 0.042(4) -0.014(3) -0.002(3) -0.008(3)
C34A 0.052(4) 0.038(4) 0.036(4) -0.014(3) -0.008(3) -0.006(3)
C35A 0.050(4) 0.042(4) 0.035(4) -0.010(3) -0.012(3) -0.009(3)
C36A 0.048(4) 0.038(4) 0.029(3) -0.011(3) -0.007(3) -0.010(3)
C37A 0.045(4) 0.039(4) 0.031(4) -0.013(3) 0.001(3) -0.008(3)
C38A 0.063(5) 0.050(5) 0.048(5) -0.014(4) 0.003(4) -0.012(4)
O39A 0.070(4) 0.056(4) 0.049(3) -0.025(3) 0.004(3) -0.006(3)
O40A 0.090(5) 0.051(4) 0.036(3) -0.010(3) -0.005(3) -0.002(3)
C41A 0.125(10) 0.062(6) 0.037(5) -0.016(4) -0.013(5) -0.006(6)
S42A 0.0581(12) 0.0396(10) 0.0376(9) -0.0108(8) -0.0122(8) -0.0067(8)
C43A 0.081(6) 0.045(5) 0.040(4) -0.022(4) -0.004(4) -0.015(4)
C44A 0.086(7) 0.044(5) 0.059(6) -0.017(4) -0.024(5) -0.011(4)
S45A 0.099(2) 0.0633(15) 0.0525(13) -0.0037(11) -0.0118(12) -0.0352(13)
O46A 0.065(4) 0.040(3) 0.037(3) -0.007(2) -0.020(2) -0.010(2)
C47A 0.066(6) 0.063(6) 0.040(5) 0.001(4) -0.017(4) -0.009(4)
C48A 0.064(5) 0.050(5) 0.032(4) -0.009(3) -0.015(3) -0.005(4)
C49A 0.083(7) 0.059(6) 0.041(5) -0.023(4) -0.008(4) -0.009(5)
C50A 0.093(8) 0.042(5) 0.072(7) -0.016(5) -0.007(6) -0.006(5)
C51A 0.083(7) 0.061(6) 0.045(5) -0.011(4) -0.008(4) -0.029(5)
C52A 0.065(6) 0.075(6) 0.041(5) -0.010(4) -0.015(4) -0.011(5)
C53A 0.065(6) 0.063(6) 0.048(5) -0.006(4) -0.015(4) -0.005(4)
O54A 0.044(3) 0.043(3) 0.030(3) -0.012(2) -0.005(2) -0.012(2)
C55A 0.050(5) 0.040(4) 0.048(5) -0.014(3) -0.005(3) -0.013(3)
O56A 0.046(3) 0.102(5) 0.054(4) -0.040(4) 0.003(3) -0.024(3)
C57A 0.063(5) 0.043(4) 0.042(4) -0.013(3) -0.002(4) -0.011(4)
C58A 0.052(5) 0.054(5) 0.029(4) -0.006(3) -0.005(3) -0.011(3)
C59A 0.059(5) 0.076(6) 0.036(4) -0.015(4) -0.009(4) -0.005(4)
C60A 0.080(6) 0.048(5) 0.035(4) -0.007(4) -0.004(4) 0.000(4)
C61A 0.085(7) 0.065(6) 0.047(5) -0.022(4) 0.024(5) -0.025(5)
C62A 0.071(6) 0.068(6) 0.051(5) -0.026(5) 0.010(4) -0.033(5)
O1B 0.075(4) 0.046(3) 0.038(3) -0.014(2) 0.000(3) -0.022(3)
C2B 0.080(6) 0.034(4) 0.037(4) -0.007(3) 0.000(4) -0.017(4)
C3B 0.071(6) 0.044(4) 0.036(4) -0.011(3) 0.004(4) -0.025(4)
C4B 0.061(5) 0.035(4) 0.035(4) -0.011(3) 0.002(3) -0.012(3)
C5B 0.049(4) 0.041(4) 0.037(4) -0.013(3) 0.006(3) -0.013(3)
C6B 0.057(5) 0.040(4) 0.034(4) -0.012(3) 0.002(3) -0.016(3)
O7B 0.074(4) 0.045(3) 0.038(3) -0.014(2) 0.001(3) -0.012(3)
C8B 0.075(6) 0.056(5) 0.048(5) -0.025(4) 0.002(4) -0.013(4)
N9B 0.079(5) 0.045(4) 0.042(4) -0.005(3) -0.003(3) -0.023(3)
C10B 0.097(8) 0.046(5) 0.035(4) -0.009(4) -0.001(4) -0.026(5)
O11B 0.098(5) 0.059(4) 0.043(3) -0.001(3) -0.009(3) -0.035(4)
C12B 0.110(9) 0.064(6) 0.049(5) 0.000(5) -0.018(5) -0.033(6)
O13B 0.064(4) 0.044(3) 0.034(3) -0.015(2) 0.004(2) -0.017(2)
C14B 0.070(6) 0.072(6) 0.043(5) -0.018(4) -0.005(4) -0.017(5)
C15B 0.060(5) 0.071(5) 0.046(4) -0.022(4) -0.007(4) -0.010(4)
C20B 0.107(15) 0.080(9) 0.057(10) -0.028(7) -0.013(9) 0.002(9)
C19B 0.116(17) 0.110(12) 0.057(10) -0.031(8) -0.016(9) 0.009(10)
C18B 0.097(15) 0.105(11) 0.054(9) -0.034(8) -0.019(9) 0.010(10)
C17B 0.078(13) 0.098(11) 0.042(8) -0.021(7) 0.003(7) -0.004(9)
C16B 0.072(12) 0.079(9) 0.041(7) -0.015(6) 0.009(7) -0.005(8)
C15E 0.060(5) 0.071(5) 0.046(4) -0.022(4) -0.007(4) -0.010(4)
C20E 0.049(9) 0.072(8) 0.056(9) -0.026(6) 0.002(7) -0.010(6)
C19E 0.079(12) 0.083(10) 0.065(9) -0.039(7) 0.007(8) -0.026(8)
C18E 0.097(14) 0.100(11) 0.059(9) -0.037(8) -0.005(9) -0.038(9)
C17E 0.098(14) 0.100(11) 0.052(8) -0.031(8) -0.009(8) -0.037(9)
C16E 0.094(14) 0.078(9) 0.049(7) -0.021(7) -0.012(7) -0.030(9)
C21B 0.046(4) 0.054(5) 0.041(4) -0.018(4) 0.001(3) -0.010(3)
O22B 0.050(3) 0.052(3) 0.040(3) -0.017(2) -0.002(2) -0.010(2)
C23B 0.040(4) 0.045(4) 0.040(4) -0.008(3) -0.001(3) -0.011(3)
O24B 0.065(4) 0.058(4) 0.049(3) -0.014(3) -0.005(3) 0.009(3)
C25B 0.044(4) 0.043(4) 0.041(4) -0.010(3) -0.002(3) -0.013(3)
C26B 0.055(5) 0.048(5) 0.045(5) -0.004(4) -0.005(4) -0.007(4)
C27B 0.064(6) 0.061(6) 0.044(5) -0.006(4) -0.009(4) -0.014(4)
C28B 0.067(6) 0.066(6) 0.039(4) -0.016(4) -0.005(4) -0.016(4)
C29B 0.072(6) 0.055(5) 0.049(5) -0.021(4) 0.000(4) -0.001(4)
C30B 0.059(5) 0.053(5) 0.046(5) -0.014(4) -0.004(4) -0.003(4)
O31B 0.050(3) 0.037(3) 0.038(3) -0.008(2) 0.002(2) -0.012(2)
O32B 0.059(3) 0.043(3) 0.033(3) -0.012(2) -0.006(2) -0.007(2)
C33B 0.050(4) 0.047(4) 0.043(4) -0.020(3) -0.004(3) -0.005(3)
C34B 0.044(4) 0.041(4) 0.048(4) -0.019(3) -0.014(3) 0.000(3)
C35B 0.046(4) 0.043(4) 0.045(4) -0.010(3) -0.016(3) -0.004(3)
C36B 0.055(5) 0.038(4) 0.032(4) -0.011(3) -0.005(3) -0.009(3)
C37B 0.050(4) 0.036(4) 0.035(4) -0.013(3) -0.004(3) -0.011(3)
C38B 0.064(6) 0.061(6) 0.045(5) -0.015(4) -0.008(4) -0.011(4)
O39B 0.068(4) 0.067(4) 0.051(4) -0.031(3) -0.006(3) -0.001(3)
O40B 0.101(6) 0.069(5) 0.040(3) -0.014(3) 0.002(3) -0.013(4)
C41B 0.100(9) 0.096(9) 0.045(6) -0.017(5) -0.002(5) -0.024(7)
S42B 0.0566(12) 0.0453(11) 0.0500(11) -0.0157(9) -0.0172(9) -0.0058(8)
C43B 0.074(6) 0.058(5) 0.058(6) -0.033(5) -0.020(5) 0.000(4)
C44B 0.095(8) 0.044(5) 0.087(8) -0.030(5) -0.040(6) 0.007(5)
S45B 0.0796(17) 0.0496(13) 0.0798(18) 0.0001(12) -0.0312(14) -0.0127(11)
O46B 0.054(3) 0.041(3) 0.047(3) -0.004(2) -0.016(2) -0.008(2)
C47B 0.059(5) 0.055(5) 0.069(6) -0.001(5) -0.025(5) -0.010(4)
C48B 0.058(5) 0.051(5) 0.052(5) 0.002(4) -0.027(4) -0.011(4)
C49B 0.061(6) 0.058(6) 0.069(6) 0.002(5) -0.009(5) -0.009(4)
C50B 0.066(6) 0.054(6) 0.094(8) 0.005(5) -0.024(6) -0.011(4)
C51B 0.073(7) 0.063(6) 0.066(6) 0.018(5) -0.022(5) -0.016(5)
C52B 0.074(7) 0.097(9) 0.039(5) 0.001(5) -0.007(4) -0.010(6)
C53B 0.069(6) 0.066(6) 0.042(5) -0.011(4) -0.013(4) -0.004(4)
O54B 0.050(3) 0.045(3) 0.035(3) -0.011(2) -0.004(2) -0.011(2)
C55B 0.049(5) 0.038(4) 0.047(4) -0.006(3) -0.003(3) -0.006(3)
O56B 0.044(3) 0.059(4) 0.049(3) -0.009(3) -0.006(2) -0.010(3)
C57B 0.052(5) 0.045(4) 0.040(4) -0.003(3) -0.002(3) -0.004(3)
C58B 0.086(7) 0.083(7) 0.038(5) 0.000(5) -0.005(4) -0.042(6)
C59B 0.091(8) 0.096(8) 0.042(5) -0.010(5) -0.006(5) -0.040(6)
C60B 0.076(7) 0.085(8) 0.042(5) -0.012(5) -0.001(4) -0.008(5)
C61B 0.064(6) 0.086(7) 0.042(5) -0.005(5) 0.007(4) -0.008(5)
C62B 0.048(5) 0.071(6) 0.063(6) -0.015(5) 0.002(4) -0.008(4)
O1C 0.060(3) 0.033(3) 0.039(3) -0.007(2) -0.007(2) -0.009(2)
C2C 0.062(5) 0.036(4) 0.037(4) -0.006(3) 0.000(3) -0.007(3)
C3C 0.058(5) 0.039(4) 0.034(4) -0.002(3) 0.000(3) -0.004(3)
C4C 0.051(4) 0.047(4) 0.030(4) -0.004(3) -0.001(3) -0.006(3)
C5C 0.046(4) 0.041(4) 0.030(4) -0.008(3) -0.002(3) -0.010(3)
C6C 0.051(4) 0.032(3) 0.032(4) -0.008(3) 0.002(3) -0.009(3)
O7C 0.068(4) 0.048(3) 0.038(3) -0.005(2) -0.003(3) 0.004(3)
C8C 0.092(7) 0.053(5) 0.036(4) -0.013(4) 0.002(4) 0.010(5)
N9C 0.078(5) 0.051(4) 0.034(4) -0.006(3) -0.007(3) -0.003(4)
C10C 0.118(10) 0.041(5) 0.037(5) 0.000(4) -0.017(5) -0.014(5)
O11C 0.101(6) 0.083(5) 0.035(3) 0.010(3) -0.012(3) -0.040(4)
C12C 0.154(14) 0.073(8) 0.054(6) 0.011(6) -0.037(7) -0.014(8)
O13C 0.058(3) 0.054(3) 0.031(3) -0.009(2) -0.002(2) -0.010(3)
C14C 0.061(6) 0.103(8) 0.040(5) -0.006(5) -0.003(4) -0.038(5)
C15C 0.059(5) 0.050(5) 0.035(4) -0.009(3) -0.006(3) -0.012(4)
C16C 0.062(6) 0.068(6) 0.043(5) -0.003(4) -0.010(4) -0.011(4)
C17C 0.106(9) 0.084(8) 0.039(5) -0.011(5) 0.003(5) -0.033(7)
C18C 0.118(10) 0.093(9) 0.044(6) 0.014(5) -0.034(6) -0.051(8)
C19C 0.076(7) 0.085(8) 0.080(8) 0.018(6) -0.039(6) -0.027(6)
C20C 0.058(6) 0.070(6) 0.069(6) -0.012(5) -0.011(5) -0.011(5)
C21C 0.057(5) 0.035(4) 0.031(4) -0.007(3) -0.002(3) -0.007(3)
O22C 0.056(3) 0.038(3) 0.032(3) -0.005(2) -0.001(2) -0.010(2)
C23C 0.055(5) 0.037(4) 0.034(4) -0.003(3) -0.006(3) -0.010(3)
O24C 0.059(4) 0.067(4) 0.040(3) -0.013(3) 0.001(3) -0.023(3)
C25C 0.058(5) 0.040(4) 0.036(4) -0.009(3) -0.003(3) -0.010(3)
C26C 0.060(5) 0.054(5) 0.056(5) -0.020(4) -0.009(4) -0.002(4)
C27C 0.076(7) 0.067(6) 0.054(6) -0.024(5) -0.022(5) -0.002(5)
C28C 0.091(7) 0.054(5) 0.038(5) -0.016(4) -0.007(4) -0.007(5)
C29C 0.081(7) 0.060(5) 0.037(4) -0.015(4) 0.002(4) -0.007(5)
C30C 0.071(6) 0.048(5) 0.035(4) -0.009(3) -0.003(4) -0.012(4)
O31C 0.051(3) 0.041(3) 0.036(3) -0.010(2) -0.003(2) -0.007(2)
O32C 0.062(3) 0.044(3) 0.035(3) -0.015(2) -0.003(2) -0.013(2)
C33C 0.061(5) 0.051(5) 0.053(5) -0.021(4) 0.005(4) -0.014(4)
C34C 0.046(4) 0.049(4) 0.050(5) -0.022(4) -0.008(3) -0.008(3)
C35C 0.053(5) 0.048(5) 0.047(5) -0.011(4) -0.010(4) -0.011(4)
C36C 0.053(4) 0.041(4) 0.034(4) -0.011(3) -0.010(3) -0.010(3)
C37C 0.049(4) 0.047(4) 0.034(4) -0.016(3) -0.003(3) -0.013(3)
C38C 0.078(7) 0.063(6) 0.051(5) -0.023(5) 0.018(5) -0.026(5)
O39C 0.087(5) 0.071(5) 0.065(4) -0.040(4) 0.018(4) -0.018(4)
O40C 0.107(6) 0.055(4) 0.040(3) -0.013(3) -0.002(3) -0.019(4)
C41C 0.120(10) 0.089(8) 0.037(5) -0.023(5) -0.003(5) -0.038(7)
S42C 0.0631(13) 0.0436(10) 0.0481(11) -0.0110(8) -0.0162(9) -0.0087(9)
C43C 0.096(8) 0.062(6) 0.049(5) -0.025(5) 0.000(5) -0.021(5)
C44C 0.083(7) 0.053(5) 0.069(6) -0.027(5) -0.012(5) -0.004(5)
S45C 0.104(2) 0.0497(13) 0.0545(14) -0.0087(10) -0.0065(13) -0.0180(12)
O46C 0.073(4) 0.045(3) 0.054(4) -0.004(3) -0.029(3) -0.011(3)
C47C 0.071(7) 0.078(7) 0.053(6) 0.010(5) -0.012(5) -0.003(5)
C48C 0.067(6) 0.060(5) 0.038(4) -0.014(4) -0.010(4) 0.002(4)
C49C 0.075(6) 0.067(6) 0.050(5) -0.015(5) -0.008(5) -0.002(5)
C50C 0.107(9) 0.055(6) 0.046(5) -0.007(4) -0.010(5) -0.005(5)
C51C 0.113(10) 0.094(9) 0.034(5) -0.015(5) 0.003(5) -0.031(7)
C52C 0.078(8) 0.120(11) 0.045(6) -0.015(6) 0.007(5) -0.007(7)
C53C 0.068(6) 0.083(7) 0.036(4) -0.004(4) -0.002(4) -0.002(5)
O54C 0.052(3) 0.047(3) 0.033(3) -0.006(2) -0.008(2) -0.012(2)
C55C 0.051(5) 0.034(4) 0.048(4) -0.007(3) -0.008(4) -0.011(3)
O56C 0.049(3) 0.068(4) 0.052(4) -0.017(3) -0.005(3) -0.019(3)
C57C 0.055(5) 0.045(4) 0.043(4) -0.005(3) -0.008(3) -0.009(3)
C58C 0.064(5) 0.056(5) 0.039(4) -0.003(4) -0.008(4) -0.019(4)
C59C 0.075(6) 0.061(6) 0.046(5) -0.004(4) -0.015(4) -0.017(5)
C60C 0.071(6) 0.079(7) 0.035(4) -0.006(4) -0.005(4) -0.003(5)
C61C 0.065(6) 0.109(9) 0.044(5) -0.001(5) 0.006(4) -0.021(6)
C62C 0.060(6) 0.083(7) 0.052(5) -0.006(5) -0.007(4) -0.022(5)
O1D 0.072(4) 0.041(3) 0.035(3) -0.006(2) -0.009(3) -0.017(3)
C2D 0.087(7) 0.036(4) 0.034(4) -0.005(3) -0.013(4) -0.010(4)
C3D 0.075(6) 0.037(4) 0.030(4) -0.005(3) -0.004(4) -0.009(4)
C4D 0.059(5) 0.036(4) 0.029(4) -0.007(3) -0.003(3) -0.004(3)
C5D 0.053(4) 0.035(4) 0.029(4) -0.004(3) -0.002(3) -0.010(3)
C6D 0.059(5) 0.036(4) 0.027(3) -0.004(3) -0.001(3) -0.011(3)
O7D 0.072(4) 0.054(4) 0.039(3) -0.019(3) -0.012(3) 0.004(3)
C8D 0.088(7) 0.070(6) 0.046(5) -0.032(5) -0.008(5) 0.001(5)
N9D 0.073(5) 0.038(4) 0.039(4) -0.004(3) -0.010(3) -0.013(3)
C10D 0.079(7) 0.046(5) 0.036(4) -0.007(4) -0.007(4) -0.013(4)
O11D 0.091(5) 0.046(3) 0.054(4) -0.003(3) -0.011(3) -0.019(3)
C12D 0.104(8) 0.042(5) 0.041(5) 0.000(4) -0.015(5) -0.015(5)
O13D 0.065(3) 0.041(3) 0.027(2) -0.009(2) -0.003(2) -0.011(2)
C14D 0.061(5) 0.049(5) 0.032(4) -0.007(3) -0.005(3) -0.013(4)
C15D 0.050(4) 0.051(4) 0.033(4) -0.011(3) -0.007(3) -0.001(3)
C16D 0.095(7) 0.045(5) 0.037(4) -0.005(4) -0.017(4) -0.001(4)
C17D 0.084(7) 0.073(7) 0.039(5) 0.005(4) -0.008(4) -0.002(5)
C18D 0.063(6) 0.090(7) 0.036(4) -0.023(5) -0.011(4) -0.003(5)
C19D 0.075(6) 0.063(6) 0.048(5) -0.022(4) -0.008(4) -0.013(5)
C20D 0.063(5) 0.051(5) 0.045(5) -0.010(4) -0.007(4) -0.007(4)
C21D 0.057(5) 0.044(4) 0.032(4) -0.011(3) 0.000(3) -0.008(3)
O22D 0.051(3) 0.047(3) 0.034(3) -0.008(2) -0.007(2) -0.008(2)
C23D 0.051(4) 0.041(4) 0.037(4) -0.004(3) -0.005(3) -0.015(3)
O24D 0.066(4) 0.058(4) 0.046(3) -0.014(3) -0.013(3) 0.002(3)
C25D 0.053(5) 0.047(4) 0.034(4) -0.006(3) -0.007(3) -0.015(3)
C26D 0.060(5) 0.063(6) 0.041(4) -0.002(4) -0.009(4) -0.013(4)
C27D 0.072(6) 0.078(7) 0.044(5) 0.001(5) -0.018(4) -0.024(5)
C28D 0.096(8) 0.079(7) 0.036(5) -0.016(5) -0.010(5) -0.024(6)
C29D 0.109(9) 0.062(6) 0.050(6) -0.017(5) -0.014(5) 0.000(6)
C30D 0.087(7) 0.054(5) 0.039(5) -0.006(4) -0.014(4) -0.006(5)
O31D 0.055(3) 0.035(3) 0.029(2) -0.007(2) -0.001(2) -0.010(2)
O32D 0.056(3) 0.042(3) 0.027(2) -0.007(2) -0.002(2) -0.004(2)
C33D 0.058(5) 0.038(4) 0.032(4) -0.011(3) -0.004(3) -0.001(3)
C34D 0.043(4) 0.043(4) 0.039(4) -0.011(3) -0.010(3) -0.002(3)
C35D 0.043(4) 0.042(4) 0.036(4) -0.006(3) -0.008(3) -0.009(3)
C36D 0.055(4) 0.036(4) 0.029(3) -0.008(3) -0.009(3) -0.011(3)
C37D 0.052(4) 0.036(4) 0.027(3) -0.004(3) -0.004(3) -0.009(3)
C38D 0.059(5) 0.054(5) 0.034(4) -0.006(4) 0.002(3) -0.005(4)
O39D 0.089(5) 0.056(4) 0.042(3) -0.019(3) 0.000(3) 0.013(3)
O40D 0.077(4) 0.055(4) 0.032(3) -0.005(3) 0.003(3) 0.000(3)
C41D 0.082(7) 0.085(7) 0.031(4) -0.007(4) 0.002(4) -0.004(5)
S42D 0.0579(12) 0.0430(10) 0.0409(10) -0.0099(8) -0.0144(8) -0.0060(8)
C43D 0.076(6) 0.062(6) 0.057(6) -0.028(5) -0.017(5) -0.013(5)
C44D 0.086(7) 0.048(5) 0.082(7) -0.034(5) -0.037(6) 0.001(5)
S45D 0.0822(17) 0.0493(13) 0.0813(18) -0.0041(12) -0.0339(14) -0.0142(11)
O46D 0.055(3) 0.037(3) 0.040(3) -0.002(2) -0.017(2) -0.010(2)
C47D 0.067(6) 0.052(6) 0.105(9) 0.020(6) -0.039(6) -0.019(5)
C48D 0.069(6) 0.052(5) 0.064(6) 0.012(4) -0.034(5) -0.016(4)
C49D 0.055(6) 0.058(6) 0.081(7) 0.010(5) -0.014(5) -0.009(4)
C50D 0.057(5) 0.053(5) 0.074(7) -0.002(5) -0.013(5) -0.006(4)
C51D 0.090(7) 0.045(5) 0.059(6) 0.007(4) -0.022(5) -0.018(5)
C52D 0.118(10) 0.055(6) 0.051(6) -0.010(5) -0.010(6) -0.025(6)
C53D 0.126(10) 0.041(5) 0.062(6) -0.007(4) -0.029(7) -0.017(5)
O54D 0.049(3) 0.045(3) 0.027(2) -0.005(2) -0.005(2) -0.014(2)
C55D 0.046(4) 0.033(4) 0.043(4) -0.008(3) -0.007(3) -0.005(3)
O56D 0.048(3) 0.053(3) 0.044(3) -0.010(2) -0.004(2) -0.014(2)
C57D 0.057(5) 0.039(4) 0.032(4) -0.006(3) 0.002(3) -0.008(3)
C58D 0.060(5) 0.059(5) 0.034(4) -0.006(4) -0.002(3) -0.011(4)
C59D 0.075(6) 0.062(6) 0.040(5) -0.011(4) -0.005(4) -0.016(5)
C60D 0.086(7) 0.066(6) 0.036(4) -0.012(4) -0.002(4) -0.009(5)
C61D 0.087(7) 0.068(6) 0.042(5) -0.015(4) 0.023(5) -0.018(5)
C62D 0.063(5) 0.053(5) 0.050(5) -0.016(4) 0.003(4) -0.012(4)
O1S 0.076(5) 0.084(6) 0.079(5) 0.006(4) -0.009(4) -0.012(4)
O2S 0.103(8) 0.126(9) 0.121(9) 0.017(7) -0.008(7) -0.008(7)

loop_
_atom_type_symbol
_atom_type_description
_atom_type_scat_dispersion_real
_atom_type_scat_dispersion_imag
_atom_type_scat_source
C C 0.0181 0.0091 'International Tables Vol C Tables 4.2.6.8 and 6.1.1.4'
H H 0.0000 0.0000 'International Tables Vol C Tables 4.2.6.8 and 6.1.1.4'
N N 0.0311 0.0180 'International Tables Vol C Tables 4.2.6.8 and 6.1.1.4'
O O 0.0492 0.0322 'International Tables Vol C Tables 4.2.6.8 and 6.1.1.4'
S S 0.3331 0.5567 'International Tables Vol C Tables 4.2.6.8 and 6.1.1.4'

loop_
_exptl_crystal_face_index_h
_exptl_crystal_face_index_k
_exptl_crystal_face_index_l
_exptl_crystal_face_perp_dist
1.00 0.00 0.00 0.1870
-1.00 0.00 0.00 0.2000
0.00 1.00 -2.00 0.0240
0.00 -1.00 2.00 0.0540
0.00 -1.00 -1.00 0.0270
0.00 1.00 1.00 0.0170

loop_
_geom_angle_atom_site_label_1
_geom_angle_atom_site_label_2
_geom_angle_atom_site_label_3
_geom_angle
_geom_angle_site_symmetry_1
_geom_angle_site_symmetry_3
_geom_angle_publ_flag
C2A O1A C6A 112.4(6) . . ?
O1A C2A H2A 108.6 . . ?
O1A C2A C3A 109.8(6) . . ?
C3A C2A H2A 108.6 . . ?
O7A C2A O1A 113.5(6) . . ?
O7A C2A H2A 108.6 . . ?
O7A C2A C3A 107.4(7) . . ?
C2A C3A H3A 108.2 . . ?
C2A C3A C4A 107.9(6) . . ?
C4A C3A H3A 108.2 . . ?
N9A C3A C2A 111.5(7) . . ?
N9A C3A H3A 108.2 . . ?
N9A C3A C4A 112.6(7) . . ?
C3A C4A H4A 109.5 . . ?
C5A C4A C3A 109.9(7) . . ?
C5A C4A H4A 109.5 . . ?
O13A C4A C3A 107.2(6) . . ?
O13A C4A H4A 109.5 . . ?
O13A C4A C5A 111.2(6) . . ?
C4A C5A H5A 109.5 . . ?
C4A C5A C6A 111.0(6) . . ?
C6A C5A H5A 109.5 . . ?
O31A C5A C4A 109.5(6) . . ?
O31A C5A H5A 109.5 . . ?
O31A C5A C6A 107.7(6) . . ?
O1A C6A C5A 112.4(6) . . ?
O1A C6A H6A 109.5 . . ?
O1A C6A C21A 105.1(6) . . ?
C5A C6A H6A 109.5 . . ?
C21A C6A C5A 110.7(6) . . ?
C21A C6A H6A 109.5 . . ?
C2A O7A C8A 113.0(7) . . ?
O7A C8A H8AA 109.5 . . ?
O7A C8A H8AB 109.5 . . ?
O7A C8A H8AC 109.5 . . ?
H8AA C8A H8AB 109.5 . . ?
H8AA C8A H8AC 109.5 . . ?
H8AB C8A H8AC 109.5 . . ?
C3A N9A H9A 119.3 . . ?
C10A N9A C3A 121.4(9) . . ?
C10A N9A H9A 119.3 . . ?
N9A C10A C12A 112.1(11) . . ?
O11A C10A N9A 124.3(9) . . ?
O11A C10A C12A 123.6(9) . . ?
C10A C12A H12D 109.5 . . ?
C10A C12A H12E 109.5 . . ?
C10A C12A H12F 109.5 . . ?
H12D C12A H12E 109.5 . . ?
H12D C12A H12F 109.5 . . ?
H12E C12A H12F 109.5 . . ?
C14A O13A C4A 115.2(6) . . ?
O13A C14A H14E 109.7 . . ?
O13A C14A H14F 109.7 . . ?
O13A C14A C15A 109.7(8) . . ?
H14E C14A H14F 108.2 . . ?
C15A C14A H14E 109.7 . . ?
C15A C14A H14F 109.7 . . ?
C16A C15A C14A 123.0(9) . . ?
C16A C15A C20A 118.3(10) . . ?
C20A C15A C14A 118.7(11) . . ?
C15A C16A H16A 119.0 . . ?
C15A C16A C17A 122.1(12) . . ?
C17A C16A H16A 119.0 . . ?
C16A C17A H17A 119.9 . . ?
C18A C17A C16A 120.2(15) . . ?
C18A C17A H17A 119.9 . . ?
C17A C18A H18A 120.3 . . ?
C17A C18A C19A 119.5(12) . . ?
C19A C18A H18A 120.3 . . ?
C18A C19A H19A 119.5 . . ?
C18A C19A C20A 121.0(13) . . ?
C20A C19A H19A 119.5 . . ?
C15A C20A C19A 119.0(14) . . ?
C15A C20A H20A 120.5 . . ?
C19A C20A H20A 120.5 . . ?
C6A C21A H21C 110.0 . . ?
C6A C21A H21D 110.0 . . ?
H21C C21A H21D 108.3 . . ?
O22A C21A C6A 108.6(6) . . ?
O22A C21A H21C 110.0 . . ?
O22A C21A H21D 110.0 . . ?
C23A O22A C21A 116.2(6) . . ?
O22A C23A C25A 111.0(7) . . ?
O24A C23A O22A 125.5(8) . . ?
O24A C23A C25A 123.5(8) . . ?
C26A C25A C23A 117.1(8) . . ?
C30A C25A C23A 123.2(8) . . ?
C30A C25A C26A 119.7(8) . . ?
C25A C26A H26A 120.5 . . ?
C27A C26A C25A 119.0(10) . . ?
C27A C26A H26A 120.5 . . ?
C26A C27A H27A 119.6 . . ?
C28A C27A C26A 120.9(10) . . ?
C28A C27A H27A 119.6 . . ?
C27A C28A H28A 119.5 . . ?
C27A C28A C29A 121.0(9) . . ?
C29A C28A H28A 119.5 . . ?
C28A C29A H29A 120.8 . . ?
C28A C29A C30A 118.3(9) . . ?
C30A C29A H29A 120.8 . . ?
C25A C30A C29A 121.0(8) . . ?
C25A C30A H30A 119.5 . . ?
C29A C30A H30A 119.5 . . ?
C37A O31A C5A 116.1(6) . . ?
C33A O32A C37A 111.9(6) . . ?
O32A C33A H33A 108.3 . . ?
O32A C33A C34A 111.2(7) . . ?
O32A C33A C38A 110.2(7) . . ?
C34A C33A H33A 108.3 . . ?
C38A C33A H33A 108.3 . . ?
C38A C33A C34A 110.4(6) . . ?
C33A C34A H34A 108.7 . . ?
C33A C34A S42A 108.4(5) . . ?
C35A C34A C33A 109.1(6) . . ?
C35A C34A H34A 108.7 . . ?
C35A C34A S42A 113.0(6) . . ?
S42A C34A H34A 108.7 . . ?
C34A C35A H35A 109.1 . . ?
C36A C35A C34A 109.6(6) . . ?
C36A C35A H35A 109.1 . . ?
O46A C35A C34A 109.3(6) . . ?
O46A C35A H35A 109.1 . . ?
O46A C35A C36A 110.5(7) . . ?
C35A C36A H36A 110.3 . . ?
C37A C36A C35A 109.0(6) . . ?
C37A C36A H36A 110.3 . . ?
O54A C36A C35A 108.2(6) . . ?
O54A C36A H36A 110.3 . . ?
O54A C36A C37A 108.7(5) . . ?
O31A C37A O32A 107.5(6) . . ?
O31A C37A C36A 111.1(6) . . ?
O31A C37A H37A 110.0 . . ?
O32A C37A C36A 108.3(6) . . ?
O32A C37A H37A 110.0 . . ?
C36A C37A H37A 110.0 . . ?
O39A C38A C33A 120.8(9) . . ?
O39A C38A O40A 126.1(9) . . ?
O40A C38A C33A 113.0(7) . . ?
C38A O40A C41A 116.9(8) . . ?
O40A C41A H41D 109.5 . . ?
O40A C41A H41E 109.5 . . ?
O40A C41A H41F 109.5 . . ?
H41D C41A H41E 109.5 . . ?
H41D C41A H41F 109.5 . . ?
H41E C41A H41F 109.5 . . ?
C43A S42A C34A 101.2(4) . . ?
S42A C43A H43C 108.5 . . ?
S42A C43A H43D 108.5 . . ?
H43C C43A H43D 107.5 . . ?
C44A C43A S42A 115.0(6) . . ?
C44A C43A H43C 108.5 . . ?
C44A C43A H43D 108.5 . . ?
C43A C44A H44C 108.7 . . ?
C43A C44A H44D 108.7 . . ?
C43A C44A S45A 114.4(8) . . ?
H44C C44A H44D 107.6 . . ?
S45A C44A H44C 108.7 . . ?
S45A C44A H44D 108.7 . . ?
C44A S45A H45A 105(6) . . ?
C35A O46A C47A 114.3(6) . . ?
O46A C47A H47C 109.9 . . ?
O46A C47A H47D 109.9 . . ?
O46A C47A C48A 109.1(7) . . ?
H47C C47A H47D 108.3 . . ?
C48A C47A H47C 109.9 . . ?
C48A C47A H47D 109.9 . . ?
C49A C48A C47A 121.0(9) . . ?
C49A C48A C53A 117.4(9) . . ?
C53A C48A C47A 121.5(9) . . ?
C48A C49A H49A 119.4 . . ?
C48A C49A C50A 121.1(10) . . ?
C50A C49A H49A 119.4 . . ?
C49A C50A H50A 119.8 . . ?
C51A C50A C49A 120.5(10) . . ?
C51A C50A H50A 119.8 . . ?
C50A C51A H51A 120.1 . . ?
C50A C51A C52A 119.7(10) . . ?
C52A C51A H51A 120.1 . . ?
C51A C52A H52A 120.2 . . ?
C53A C52A C51A 119.5(10) . . ?
C53A C52A H52A 120.2 . . ?
C48A C53A H53A 119.1 . . ?
C52A C53A C48A 121.7(10) . . ?
C52A C53A H53A 119.1 . . ?
C55A O54A C36A 117.1(6) . . ?
O54A C55A C57A 112.2(7) . . ?
O56A C55A O54A 124.1(8) . . ?
O56A C55A C57A 123.6(8) . . ?
C58A C57A C55A 121.7(8) . . ?
C62A C57A C55A 118.9(8) . . ?
C62A C57A C58A 119.4(8) . . ?
C57A C58A H58A 120.3 . . ?
C57A C58A C59A 119.3(8) . . ?
C59A C58A H58A 120.3 . . ?
C58A C59A H59A 119.7 . . ?
C60A C59A C58A 120.6(9) . . ?
C60A C59A H59A 119.7 . . ?
C59A C60A H60A 119.8 . . ?
C59A C60A C61A 120.5(8) . . ?
C61A C60A H60A 119.8 . . ?
C60A C61A H61A 120.7 . . ?
C60A C61A C62A 118.7(9) . . ?
C62A C61A H61A 120.7 . . ?
C57A C62A C61A 121.6(9) . . ?
C57A C62A H62A 119.2 . . ?
C61A C62A H62A 119.2 . . ?
C2B O1B C6B 112.3(6) . . ?
O1B C2B H2B 108.7 . . ?
O1B C2B C3B 108.3(7) . . ?
C3B C2B H2B 108.7 . . ?
O7B C2B O1B 113.9(7) . . ?
O7B C2B H2B 108.7 . . ?
O7B C2B C3B 108.4(7) . . ?
C2B C3B H3B 108.2 . . ?
C4B C3B C2B 107.8(7) . . ?
C4B C3B H3B 108.2 . . ?
N9B C3B C2B 111.0(7) . . ?
N9B C3B H3B 108.2 . . ?
N9B C3B C4B 113.3(7) . . ?
C3B C4B H4B 109.9 . . ?
C3B C4B C5B 108.9(7) . . ?
C5B C4B H4B 109.9 . . ?
O13B C4B C3B 108.4(6) . . ?
O13B C4B H4B 109.9 . . ?
O13B C4B C5B 109.6(6) . . ?
C4B C5B H5B 109.7 . . ?
C4B C5B C6B 112.1(6) . . ?
C6B C5B H5B 109.7 . . ?
O31B C5B C4B 107.7(6) . . ?
O31B C5B H5B 109.7 . . ?
O31B C5B C6B 107.8(6) . . ?
O1B C6B C5B 110.3(6) . . ?
O1B C6B H6B 109.5 . . ?
O1B C6B C21B 106.3(7) . . ?
C5B C6B H6B 109.5 . . ?
C21B C6B C5B 111.7(7) . . ?
C21B C6B H6B 109.5 . . ?
C2B O7B C8B 114.0(7) . . ?
O7B C8B H8BA 109.5 . . ?
O7B C8B H8BB 109.5 . . ?
O7B C8B H8BC 109.5 . . ?
H8BA C8B H8BB 109.5 . . ?
H8BA C8B H8BC 109.5 . . ?
H8BB C8B H8BC 109.5 . . ?
C3B N9B H9B 120.8 . . ?
C10B N9B C3B 118.4(9) . . ?
C10B N9B H9B 120.8 . . ?
N9B C10B C12B 115.5(10) . . ?
O11B C10B N9B 124.2(10) . . ?
O11B C10B C12B 120.3(9) . . ?
C10B C12B H12A 109.5 . . ?
C10B C12B H12B 109.5 . . ?
C10B C12B H12C 109.5 . . ?
H12A C12B H12B 109.5 . . ?
H12A C12B H12C 109.5 . . ?
H12B C12B H12C 109.5 . . ?
C14B O13B C4B 112.9(6) . . ?
O13B C14B H14A 110.0 . . ?
O13B C14B H14B 110.0 . . ?
O13B C14B H14C 109.5 . . ?
O13B C14B H14D 109.5 . . ?
O13B C14B C15B 108.5(11) . . ?
O13B C14B C15E 110.7(11) . . ?
H14A C14B H14B 108.4 . . ?
H14C C14B H14D 108.1 . . ?
C15B C14B H14A 110.0 . . ?
C15B C14B H14B 110.0 . . ?
C15E C14B H14C 109.5 . . ?
C15E C14B H14D 109.5 . . ?
C20B C15B C14B 126.7(11) . . ?
C20B C15B C16B 120.0 . . ?
C16B C15B C14B 113.3(11) . . ?
C15B C20B H20B 120.0 . . ?
C19B C20B C15B 120.0 . . ?
C19B C20B H20B 120.0 . . ?
C20B C19B H19B 120.0 . . ?
C20B C19B C18B 120.0 . . ?
C18B C19B H19B 120.0 . . ?
C19B C18B H18B 120.0 . . ?
C17B C18B C19B 120.0 . . ?
C17B C18B H18B 120.0 . . ?
C18B C17B H17B 120.0 . . ?
C16B C17B C18B 120.0 . . ?
C16B C17B H17B 120.0 . . ?
C15B C16B H16B 120.0 . . ?
C17B C16B C15B 120.0 . . ?
C17B C16B H16B 120.0 . . ?
C20E C15E C14B 110.8(11) . . ?
C20E C15E C16E 120.0 . . ?
C16E C15E C14B 129.2(11) . . ?
C15E C20E H20E 120.0 . . ?
C19E C20E C15E 120.0 . . ?
C19E C20E H20E 120.0 . . ?
C20E C19E H19E 120.0 . . ?
C18E C19E C20E 120.0 . . ?
C18E C19E H19E 120.0 . . ?
C19E C18E H18E 120.0 . . ?
C17E C18E C19E 120.0 . . ?
C17E C18E H18E 120.0 . . ?
C18E C17E H17E 120.0 . . ?
C18E C17E C16E 120.0 . . ?
C16E C17E H17E 120.0 . . ?
C15E C16E H16E 120.0 . . ?
C17E C16E C15E 120.0 . . ?
C17E C16E H16E 120.0 . . ?
C6B C21B H21A 110.1 . . ?
C6B C21B H21B 110.1 . . ?
H21A C21B H21B 108.4 . . ?
O22B C21B C6B 107.9(6) . . ?
O22B C21B H21A 110.1 . . ?
O22B C21B H21B 110.1 . . ?
C23B O22B C21B 113.9(6) . . ?
O22B C23B C25B 112.7(7) . . ?
O24B C23B O22B 123.2(8) . . ?
O24B C23B C25B 124.0(8) . . ?
C26B C25B C23B 116.9(7) . . ?
C30B C25B C23B 123.5(8) . . ?
C30B C25B C26B 119.6(8) . . ?
C25B C26B H26B 120.1 . . ?
C27B C26B C25B 119.8(8) . . ?
C27B C26B H26B 120.1 . . ?
C26B C27B H27B 119.8 . . ?
C28B C27B C26B 120.4(9) . . ?
C28B C27B H27B 119.8 . . ?
C27B C28B H28B 120.0 . . ?
C27B C28B C29B 120.0(9) . . ?
C29B C28B H28B 120.0 . . ?
C28B C29B H29B 120.0 . . ?
C28B C29B C30B 120.0(9) . . ?
C30B C29B H29B 120.0 . . ?
C25B C30B C29B 120.0(9) . . ?
C25B C30B H30B 120.0 . . ?
C29B C30B H30B 120.0 . . ?
C37B O31B C5B 117.4(6) . . ?
C33B O32B C37B 111.7(6) . . ?
O32B C33B H33B 108.6 . . ?
O32B C33B C34B 109.8(7) . . ?
O32B C33B C38B 111.9(7) . . ?
C34B C33B H33B 108.6 . . ?
C38B C33B H33B 108.6 . . ?
C38B C33B C34B 109.3(7) . . ?
C33B C34B H34B 108.9 . . ?
C33B C34B S42B 109.0(5) . . ?
C35B C34B C33B 107.9(6) . . ?
C35B C34B H34B 108.9 . . ?
C35B C34B S42B 113.3(6) . . ?
S42B C34B H34B 108.9 . . ?
C34B C35B H35B 109.0 . . ?
C34B C35B C36B 109.7(6) . . ?
C36B C35B H35B 109.0 . . ?
O46B C35B C34B 111.4(6) . . ?
O46B C35B H35B 109.0 . . ?
O46B C35B C36B 108.7(7) . . ?
C35B C36B H36B 110.2 . . ?
C37B C36B C35B 110.1(7) . . ?
C37B C36B H36B 110.2 . . ?
O54B C36B C35B 108.6(6) . . ?
O54B C36B H36B 110.2 . . ?
O54B C36B C37B 107.6(6) . . ?
O31B C37B O32B 108.2(6) . . ?
O31B C37B C36B 108.8(6) . . ?
O31B C37B H37B 110.2 . . ?
O32B C37B C36B 109.4(6) . . ?
O32B C37B H37B 110.2 . . ?
C36B C37B H37B 110.2 . . ?
O39B C38B C33B 122.5(9) . . ?
O39B C38B O40B 125.0(9) . . ?
O40B C38B C33B 112.5(8) . . ?
C38B O40B C41B 113.8(9) . . ?
O40B C41B H41A 109.5 . . ?
O40B C41B H41B 109.5 . . ?
O40B C41B H41C 109.5 . . ?
H41A C41B H41B 109.5 . . ?
H41A C41B H41C 109.5 . . ?
H41B C41B H41C 109.5 . . ?
C34B S42B C43B 101.4(4) . . ?
S42B C43B H43A 108.8 . . ?
S42B C43B H43B 108.8 . . ?
H43A C43B H43B 107.7 . . ?
C44B C43B S42B 113.6(7) . . ?
C44B C43B H43A 108.8 . . ?
C44B C43B H43B 108.8 . . ?
C43B C44B H44A 108.2 . . ?
C43B C44B H44B 108.2 . . ?
C43B C44B S45B 116.2(8) . . ?
H44A C44B H44B 107.4 . . ?
S45B C44B H44A 108.2 . . ?
S45B C44B H44B 108.2 . . ?
C44B S45B H45B 122(6) . . ?
C35B O46B C47B 113.2(6) . . ?
O46B C47B H47A 110.1 . . ?
O46B C47B H47B 110.1 . . ?
O46B C47B C48B 108.0(7) . . ?
H47A C47B H47B 108.4 . . ?
C48B C47B H47A 110.1 . . ?
C48B C47B H47B 110.1 . . ?
C49B C48B C47B 119.6(10) . . ?
C53B C48B C47B 121.4(9) . . ?
C53B C48B C49B 119.0(9) . . ?
C48B C49B H49B 120.0 . . ?
C50B C49B C48B 119.9(11) . . ?
C50B C49B H49B 120.0 . . ?
C49B C50B H50B 119.3 . . ?
C51B C50B C49B 121.4(11) . . ?
C51B C50B H50B 119.3 . . ?
C50B C51B H51B 120.0 . . ?
C50B C51B C52B 120.1(10) . . ?
C52B C51B H51B 120.0 . . ?
C51B C52B H52B 120.7 . . ?
C51B C52B C53B 118.6(11) . . ?
C53B C52B H52B 120.7 . . ?
C48B C53B C52B 121.0(10) . . ?
C48B C53B H53B 119.5 . . ?
C52B C53B H53B 119.5 . . ?
C55B O54B C36B 117.7(6) . . ?
O54B C55B C57B 112.3(7) . . ?
O56B C55B O54B 124.4(8) . . ?
O56B C55B C57B 123.3(8) . . ?
C58B C57B C55B 121.2(8) . . ?
C62B C57B C55B 119.2(8) . . ?
C62B C57B C58B 119.6(9) . . ?
C57B C58B H58B 120.5 . . ?
C57B C58B C59B 119.0(9) . . ?
C59B C58B H58B 120.5 . . ?
C58B C59B H59B 119.4 . . ?
C60B C59B C58B 121.2(10) . . ?
C60B C59B H59B 119.4 . . ?
C59B C60B H60B 120.0 . . ?
C59B C60B C61B 119.9(10) . . ?
C61B C60B H60B 120.0 . . ?
C60B C61B H61B 120.7 . . ?
C62B C61B C60B 118.6(10) . . ?
C62B C61B H61B 120.7 . . ?
C57B C62B C61B 121.5(10) . . ?
C57B C62B H62B 119.2 . . ?
C61B C62B H62B 119.2 . . ?
C2C O1C C6C 113.5(6) . . ?
O1C C2C H2C 108.7 . . ?
O1C C2C C3C 109.3(6) . . ?
C3C C2C H2C 108.7 . . ?
O7C C2C O1C 113.0(6) . . ?
O7C C2C H2C 108.7 . . ?
O7C C2C C3C 108.2(7) . . ?
C2C C3C H3C 108.5 . . ?
C2C C3C C4C 109.1(6) . . ?
C4C C3C H3C 108.5 . . ?
N9C C3C C2C 111.2(7) . . ?
N9C C3C H3C 108.5 . . ?
N9C C3C C4C 111.0(7) . . ?
C3C C4C H4C 109.7 . . ?
C5C C4C C3C 109.9(7) . . ?
C5C C4C H4C 109.7 . . ?
O13C C4C C3C 106.4(6) . . ?
O13C C4C H4C 109.7 . . ?
O13C C4C C5C 111.3(6) . . ?
C4C C5C H5C 109.8 . . ?
C4C C5C C6C 111.4(6) . . ?
C6C C5C H5C 109.8 . . ?
O31C C5C C4C 108.6(6) . . ?
O31C C5C H5C 109.8 . . ?
O31C C5C C6C 107.5(6) . . ?
O1C C6C C5C 110.9(6) . . ?
O1C C6C H6C 109.5 . . ?
O1C C6C C21C 106.0(6) . . ?
C5C C6C H6C 109.5 . . ?
C21C C6C C5C 111.3(6) . . ?
C21C C6C H6C 109.5 . . ?
C2C O7C C8C 111.8(8) . . ?
O7C C8C H8CA 109.5 . . ?
O7C C8C H8CB 109.5 . . ?
O7C C8C H8CC 109.5 . . ?
H8CA C8C H8CB 109.5 . . ?
H8CA C8C H8CC 109.5 . . ?
H8CB C8C H8CC 109.5 . . ?
C3C N9C H9C 119.5 . . ?
C10C N9C C3C 120.9(9) . . ?
C10C N9C H9C 119.5 . . ?
N9C C10C C12C 112.2(12) . . ?
O11C C10C N9C 125.1(10) . . ?
O11C C10C C12C 122.7(11) . . ?
C10C C12C H12G 109.5 . . ?
C10C C12C H12H 109.5 . . ?
C10C C12C H12I 109.5 . . ?
H12G C12C H12H 109.5 . . ?
H12G C12C H12I 109.5 . . ?
H12H C12C H12I 109.5 . . ?
C4C O13C C14C 114.9(7) . . ?
O13C C14C H14G 109.6 . . ?
O13C C14C H14H 109.6 . . ?
O13C C14C C15C 110.2(7) . . ?
H14G C14C H14H 108.1 . . ?
C15C C14C H14G 109.6 . . ?
C15C C14C H14H 109.6 . . ?
C16C C15C C14C 120.6(8) . . ?
C20C C15C C14C 120.4(9) . . ?
C20C C15C C16C 118.9(9) . . ?
C15C C16C H16C 119.3 . . ?
C15C C16C C17C 121.4(10) . . ?
C17C C16C H16C 119.3 . . ?
C16C C17C H17C 120.9 . . ?
C18C C17C C16C 118.2(11) . . ?
C18C C17C H17C 120.9 . . ?
C17C C18C H18C 119.6 . . ?
C19C C18C C17C 120.9(10) . . ?
C19C C18C H18C 119.6 . . ?
C18C C19C H19C 119.3 . . ?
C18C C19C C20C 121.5(10) . . ?
C20C C19C H19C 119.3 . . ?
C15C C20C C19C 119.1(10) . . ?
C15C C20C H20C 120.5 . . ?
C19C C20C H20C 120.5 . . ?
C6C C21C H21E 110.1 . . ?
C6C C21C H21F 110.1 . . ?
H21E C21C H21F 108.4 . . ?
O22C C21C C6C 107.9(6) . . ?
O22C C21C H21E 110.1 . . ?
O22C C21C H21F 110.1 . . ?
C23C O22C C21C 116.5(6) . . ?
O22C C23C C25C 110.7(7) . . ?
O24C C23C O22C 125.1(7) . . ?
O24C C23C C25C 124.2(8) . . ?
C26C C25C C23C 116.5(8) . . ?
C30C C25C C23C 123.5(8) . . ?
C30C C25C C26C 120.0(8) . . ?
C25C C26C H26C 120.8 . . ?
C25C C26C C27C 118.5(9) . . ?
C27C C26C H26C 120.8 . . ?
C26C C27C H27C 119.7 . . ?
C28C C27C C26C 120.5(9) . . ?
C28C C27C H27C 119.7 . . ?
C27C C28C H28C 119.6 . . ?
C29C C28C C27C 120.7(9) . . ?
C29C C28C H28C 119.6 . . ?
C28C C29C H29C 120.2 . . ?
C28C C29C C30C 119.6(10) . . ?
C30C C29C H29C 120.2 . . ?
C25C C30C C29C 120.7(9) . . ?
C25C C30C H30C 119.7 . . ?
C29C C30C H30C 119.7 . . ?
C37C O31C C5C 114.9(6) . . ?
C33C O32C C37C 112.8(7) . . ?
O32C C33C H33C 108.7 . . ?
O32C C33C C34C 111.2(7) . . ?
O32C C33C C38C 110.4(8) . . ?
C34C C33C H33C 108.7 . . ?
C38C C33C H33C 108.7 . . ?
C38C C33C C34C 109.2(7) . . ?
C33C C34C H34C 108.8 . . ?
C33C C34C C35C 109.9(7) . . ?
C33C C34C S42C 109.3(6) . . ?
C35C C34C H34C 108.8 . . ?
C35C C34C S42C 111.2(6) . . ?
S42C C34C H34C 108.8 . . ?
C34C C35C H35C 108.2 . . ?
C36C C35C C34C 109.7(7) . . ?
C36C C35C H35C 108.2 . . ?
O46C C35C C34C 110.6(7) . . ?
O46C C35C H35C 108.2 . . ?
O46C C35C C36C 111.8(7) . . ?
C35C C36C H36C 110.1 . . ?
C37C C36C C35C 108.4(7) . . ?
C37C C36C H36C 110.1 . . ?
O54C C36C C35C 109.0(6) . . ?
O54C C36C H36C 110.1 . . ?
O54C C36C C37C 109.0(6) . . ?
O31C C37C O32C 107.5(6) . . ?
O31C C37C C36C 110.9(7) . . ?
O31C C37C H37C 110.1 . . ?
O32C C37C C36C 108.0(6) . . ?
O32C C37C H37C 110.1 . . ?
C36C C37C H37C 110.1 . . ?
O39C C38C C33C 121.4(11) . . ?
O39C C38C O40C 125.5(10) . . ?
O40C C38C C33C 113.2(8) . . ?
C38C O40C C41C 114.8(9) . . ?
O40C C41C H41G 109.5 . . ?
O40C C41C H41H 109.5 . . ?
O40C C41C H41I 109.5 . . ?
H41G C41C H41H 109.5 . . ?
H41G C41C H41I 109.5 . . ?
H41H C41C H41I 109.5 . . ?
C43C S42C C34C 100.9(5) . . ?
S42C C43C H43E 108.6 . . ?
S42C C43C H43F 108.6 . . ?
H43E C43C H43F 107.6 . . ?
C44C C43C S42C 114.5(7) . . ?
C44C C43C H43E 108.6 . . ?
C44C C43C H43F 108.6 . . ?
C43C C44C H44E 108.7 . . ?
C43C C44C H44F 108.7 . . ?
C43C C44C S45C 114.4(8) . . ?
H44E C44C H44F 107.6 . . ?
S45C C44C H44E 108.7 . . ?
S45C C44C H44F 108.7 . . ?
C44C S45C H45C 88(9) . . ?
C35C O46C C47C 115.4(8) . . ?
O46C C47C H47E 109.7 . . ?
O46C C47C H47F 109.7 . . ?
O46C C47C C48C 109.8(9) . . ?
H47E C47C H47F 108.2 . . ?
C48C C47C H47E 109.7 . . ?
C48C C47C H47F 109.7 . . ?
C49C C48C C47C 119.8(10) . . ?
C53C C48C C47C 122.3(9) . . ?
C53C C48C C49C 117.9(10) . . ?
C48C C49C H49C 119.6 . . ?
C48C C49C C50C 120.9(11) . . ?
C50C C49C H49C 119.6 . . ?
C49C C50C H50C 119.9 . . ?
C51C C50C C49C 120.2(11) . . ?
C51C C50C H50C 119.9 . . ?
C50C C51C H51C 120.4 . . ?
C50C C51C C52C 119.2(12) . . ?
C52C C51C H51C 120.4 . . ?
C51C C52C H52C 119.3 . . ?
C53C C52C C51C 121.3(12) . . ?
C53C C52C H52C 119.3 . . ?
C48C C53C H53C 119.8 . . ?
C52C C53C C48C 120.4(11) . . ?
C52C C53C H53C 119.8 . . ?
C55C O54C C36C 116.0(6) . . ?
O54C C55C C57C 111.5(7) . . ?
O56C C55C O54C 125.1(8) . . ?
O56C C55C C57C 123.3(8) . . ?
C58C C57C C55C 121.8(8) . . ?
C62C C57C C55C 118.6(8) . . ?
C62C C57C C58C 119.4(9) . . ?
C57C C58C H58C 119.8 . . ?
C57C C58C C59C 120.4(9) . . ?
C59C C58C H58C 119.8 . . ?
C58C C59C H59C 120.3 . . ?
C60C C59C C58C 119.5(9) . . ?
C60C C59C H59C 120.3 . . ?
C59C C60C H60C 120.1 . . ?
C61C C60C C59C 119.8(9) . . ?
C61C C60C H60C 120.1 . . ?
C60C C61C H61C 119.9 . . ?
C60C C61C C62C 120.1(10) . . ?
C62C C61C H61C 119.9 . . ?
C57C C62C C61C 120.7(10) . . ?
C57C C62C H62C 119.6 . . ?
C61C C62C H62C 119.6 . . ?
C6D O1D C2D 112.7(6) . . ?
O1D C2D H2D 108.7 . . ?
O1D C2D C3D 106.8(7) . . ?
C3D C2D H2D 108.7 . . ?
O7D C2D O1D 114.6(7) . . ?
O7D C2D H2D 108.7 . . ?
O7D C2D C3D 109.3(7) . . ?
C2D C3D H3D 108.0 . . ?
C4D C3D C2D 108.2(6) . . ?
C4D C3D H3D 108.0 . . ?
N9D C3D C2D 110.6(7) . . ?
N9D C3D H3D 108.0 . . ?
N9D C3D C4D 114.0(7) . . ?
C3D C4D H4D 110.0 . . ?
C3D C4D C5D 107.8(7) . . ?
C5D C4D H4D 110.0 . . ?
O13D C4D C3D 108.0(6) . . ?
O13D C4D H4D 110.0 . . ?
O13D C4D C5D 111.0(6) . . ?
C4D C5D H5D 109.5 . . ?
C4D C5D C6D 111.4(6) . . ?
C6D C5D H5D 109.5 . . ?
O31D C5D C4D 108.4(6) . . ?
O31D C5D H5D 109.5 . . ?
O31D C5D C6D 108.6(6) . . ?
O1D C6D C5D 110.1(6) . . ?
O1D C6D H6D 109.4 . . ?
O1D C6D C21D 107.4(7) . . ?
C5D C6D H6D 109.4 . . ?
C21D C6D C5D 111.1(6) . . ?
C21D C6D H6D 109.4 . . ?
C2D O7D C8D 113.4(8) . . ?
O7D C8D H8DA 109.5 . . ?
O7D C8D H8DB 109.5 . . ?
O7D C8D H8DC 109.5 . . ?
H8DA C8D H8DB 109.5 . . ?
H8DA C8D H8DC 109.5 . . ?
H8DB C8D H8DC 109.5 . . ?
C3D N9D H9D 120.3 . . ?
C10D N9D C3D 119.5(8) . . ?
C10D N9D H9D 120.3 . . ?
N9D C10D C12D 115.9(9) . . ?
O11D C10D N9D 122.4(9) . . ?
O11D C10D C12D 121.8(9) . . ?
C10D C12D H12J 109.5 . . ?
C10D C12D H12K 109.5 . . ?
C10D C12D H12L 109.5 . . ?
H12J C12D H12K 109.5 . . ?
H12J C12D H12L 109.5 . . ?
H12K C12D H12L 109.5 . . ?
C4D O13D C14D 113.7(6) . . ?
O13D C14D H14I 109.7 . . ?
O13D C14D H14J 109.7 . . ?
O13D C14D C15D 109.8(7) . . ?
H14I C14D H14J 108.2 . . ?
C15D C14D H14I 109.7 . . ?
C15D C14D H14J 109.7 . . ?
C16D C15D C14D 120.2(8) . . ?
C20D C15D C14D 120.8(8) . . ?
C20D C15D C16D 119.0(8) . . ?
C15D C16D H16D 119.6 . . ?
C17D C16D C15D 120.9(9) . . ?
C17D C16D H16D 119.6 . . ?
C16D C17D H17D 120.1 . . ?
C18D C17D C16D 119.7(9) . . ?
C18D C17D H17D 120.1 . . ?
C17D C18D H18D 120.1 . . ?
C19D C18D C17D 119.8(9) . . ?
C19D C18D H18D 120.1 . . ?
C18D C19D H19D 119.8 . . ?
C18D C19D C20D 120.4(9) . . ?
C20D C19D H19D 119.8 . . ?
C15D C20D C19D 120.3(9) . . ?
C15D C20D H20D 119.9 . . ?
C19D C20D H20D 119.9 . . ?
C6D C21D H21G 109.9 . . ?
C6D C21D H21H 109.9 . . ?
H21G C21D H21H 108.3 . . ?
O22D C21D C6D 108.9(6) . . ?
O22D C21D H21G 109.9 . . ?
O22D C21D H21H 109.9 . . ?
C23D O22D C21D 114.6(6) . . ?
O22D C23D C25D 111.8(7) . . ?
O24D C23D O22D 123.1(7) . . ?
O24D C23D C25D 125.1(8) . . ?
C26D C25D C23D 117.5(8) . . ?
C30D C25D C23D 122.3(7) . . ?
C30D C25D C26D 120.2(8) . . ?
C25D C26D H26D 120.2 . . ?
C27D C26D C25D 119.5(10) . . ?
C27D C26D H26D 120.2 . . ?
C26D C27D H27D 119.8 . . ?
C28D C27D C26D 120.4(9) . . ?
C28D C27D H27D 119.8 . . ?
C27D C28D H28D 120.4 . . ?
C27D C28D C29D 119.1(10) . . ?
C29D C28D H28D 120.4 . . ?
C28D C29D H29D 119.3 . . ?
C30D C29D C28D 121.4(11) . . ?
C30D C29D H29D 119.3 . . ?
C25D C30D H30D 120.4 . . ?
C29D C30D C25D 119.3(9) . . ?
C29D C30D H30D 120.4 . . ?
C37D O31D C5D 115.8(6) . . ?
C37D O32D C33D 112.0(6) . . ?
O32D C33D H33D 108.9 . . ?
O32D C33D C34D 110.0(7) . . ?
O32D C33D C38D 110.4(6) . . ?
C34D C33D H33D 108.9 . . ?
C38D C33D H33D 108.9 . . ?
C38D C33D C34D 109.7(6) . . ?
C33D C34D H34D 108.8 . . ?
C33D C34D S42D 108.9(5) . . ?
C35D C34D C33D 108.0(6) . . ?
C35D C34D H34D 108.8 . . ?
C35D C34D S42D 113.3(6) . . ?
S42D C34D H34D 108.8 . . ?
C34D C35D H35D 108.9 . . ?
C36D C35D C34D 109.0(6) . . ?
C36D C35D H35D 108.9 . . ?
O46D C35D C34D 111.7(6) . . ?
O46D C35D H35D 108.9 . . ?
O46D C35D C36D 109.3(6) . . ?
C35D C36D H36D 110.1 . . ?
C37D C36D C35D 110.8(7) . . ?
C37D C36D H36D 110.1 . . ?
O54D C36D C35D 108.4(6) . . ?
O54D C36D H36D 110.1 . . ?
O54D C36D C37D 107.4(6) . . ?
O31D C37D O32D 108.0(6) . . ?
O31D C37D C36D 107.6(6) . . ?
O31D C37D H37D 110.6 . . ?
O32D C37D C36D 109.3(6) . . ?
O32D C37D H37D 110.6 . . ?
C36D C37D H37D 110.6 . . ?
O39D C38D C33D 122.2(8) . . ?
O39D C38D O40D 125.4(8) . . ?
O40D C38D C33D 112.4(7) . . ?
C38D O40D C41D 116.3(7) . . ?
O40D C41D H41J 109.5 . . ?
O40D C41D H41K 109.5 . . ?
O40D C41D H41L 109.5 . . ?
H41J C41D H41K 109.5 . . ?
H41J C41D H41L 109.5 . . ?
H41K C41D H41L 109.5 . . ?
C43D S42D C34D 101.2(4) . . ?
S42D C43D H43G 108.4 . . ?
S42D C43D H43H 108.4 . . ?
H43G C43D H43H 107.4 . . ?
C44D C43D S42D 115.6(7) . . ?
C44D C43D H43G 108.4 . . ?
C44D C43D H43H 108.4 . . ?
C43D C44D H44G 108.4 . . ?
C43D C44D H44H 108.4 . . ?
C43D C44D S45D 115.5(8) . . ?
H44G C44D H44H 107.5 . . ?
S45D C44D H44G 108.4 . . ?
S45D C44D H44H 108.4 . . ?
C44D S45D H45D 100(9) . . ?
C47D O46D C35D 113.4(7) . . ?
O46D C47D H47G 109.9 . . ?
O46D C47D H47H 109.9 . . ?
O46D C47D C48D 108.7(8) . . ?
H47G C47D H47H 108.3 . . ?
C48D C47D H47G 109.9 . . ?
C48D C47D H47H 109.9 . . ?
C49D C48D C47D 122.2(12) . . ?
C49D C48D C53D 118.2(10) . . ?
C53D C48D C47D 119.6(11) . . ?
C48D C49D H49D 119.4 . . ?
C50D C49D C48D 121.3(11) . . ?
C50D C49D H49D 119.4 . . ?
C49D C50D H50D 120.3 . . ?
C51D C50D C49D 119.4(10) . . ?
C51D C50D H50D 120.3 . . ?
C50D C51D H51D 119.5 . . ?
C50D C51D C52D 121.0(10) . . ?
C52D C51D H51D 119.5 . . ?
C51D C52D H52D 120.6 . . ?
C53D C52D C51D 118.8(12) . . ?
C53D C52D H52D 120.6 . . ?
C48D C53D H53D 119.4 . . ?
C52D C53D C48D 121.2(10) . . ?
C52D C53D H53D 119.4 . . ?
C55D O54D C36D 116.9(6) . . ?
O54D C55D C57D 111.1(6) . . ?
O56D C55D O54D 125.6(7) . . ?
O56D C55D C57D 123.3(8) . . ?
C58D C57D C55D 121.9(7) . . ?
C58D C57D C62D 120.6(8) . . ?
C62D C57D C55D 117.5(8) . . ?
C57D C58D H58D 120.2 . . ?
C57D C58D C59D 119.7(8) . . ?
C59D C58D H58D 120.2 . . ?
C58D C59D H59D 120.3 . . ?
C60D C59D C58D 119.3(9) . . ?
C60D C59D H59D 120.3 . . ?
C59D C60D H60D 119.4 . . ?
C61D C60D C59D 121.2(9) . . ?
C61D C60D H60D 119.4 . . ?
C60D C61D H61D 120.3 . . ?
C60D C61D C62D 119.3(9) . . ?
C62D C61D H61D 120.3 . . ?
C57D C62D C61D 119.9(9) . . ?
C57D C62D H62D 120.1 . . ?
C61D C62D H62D 120.1 . . ?
H1SA O1S H1SB 104.7 . . ?
H2SA O2S H2SB 101.4 . . ?

loop_
_geom_bond_atom_site_label_1
_geom_bond_atom_site_label_2
_geom_bond_distance
_geom_bond_site_symmetry_2
_geom_bond_publ_flag
O1A C2A 1.406(10) . ?
O1A C6A 1.422(9) . ?
C2A H2A 1.0000 . ?
C2A C3A 1.527(10) . ?
C2A O7A 1.403(11) . ?
C3A H3A 1.0000 . ?
C3A C4A 1.528(11) . ?
C3A N9A 1.428(11) . ?
C4A H4A 1.0000 . ?
C4A C5A 1.513(11) . ?
C4A O13A 1.428(9) . ?
C5A H5A 1.0000 . ?
C5A C6A 1.544(10) . ?
C5A O31A 1.430(9) . ?
C6A H6A 1.0000 . ?
C6A C21A 1.517(11) . ?
O7A C8A 1.438(9) . ?
C8A H8AA 0.9800 . ?
C8A H8AB 0.9800 . ?
C8A H8AC 0.9800 . ?
N9A H9A 0.8800 . ?
N9A C10A 1.373(13) . ?
C10A O11A 1.202(14) . ?
C10A C12A 1.535(15) . ?
C12A H12D 0.9800 . ?
C12A H12E 0.9800 . ?
C12A H12F 0.9800 . ?
O13A C14A 1.418(11) . ?
C14A H14E 0.9900 . ?
C14A H14F 0.9900 . ?
C14A C15A 1.501(12) . ?
C15A C16A 1.358(17) . ?
C15A C20A 1.391(16) . ?
C16A H16A 0.9500 . ?
C16A C17A 1.392(14) . ?
C17A H17A 0.9500 . ?
C17A C18A 1.34(2) . ?
C18A H18A 0.9500 . ?
C18A C19A 1.37(2) . ?
C19A H19A 0.9500 . ?
C19A C20A 1.404(18) . ?
C20A H20A 0.9500 . ?
C21A H21C 0.9900 . ?
C21A H21D 0.9900 . ?
C21A O22A 1.440(9) . ?
O22A C23A 1.336(10) . ?
C23A O24A 1.190(10) . ?
C23A C25A 1.511(11) . ?
C25A C26A 1.387(13) . ?
C25A C30A 1.369(13) . ?
C26A H26A 0.9500 . ?
C26A C27A 1.386(14) . ?
C27A H27A 0.9500 . ?
C27A C28A 1.353(16) . ?
C28A H28A 0.9500 . ?
C28A C29A 1.378(15) . ?
C29A H29A 0.9500 . ?
C29A C30A 1.394(12) . ?
C30A H30A 0.9500 . ?
O31A C37A 1.388(9) . ?
O32A C33A 1.412(10) . ?
O32A C37A 1.432(8) . ?
C33A H33A 1.0000 . ?
C33A C34A 1.549(12) . ?
C33A C38A 1.529(12) . ?
C34A H34A 1.0000 . ?
C34A C35A 1.533(10) . ?
C34A S42A 1.826(8) . ?
C35A H35A 1.0000 . ?
C35A C36A 1.524(10) . ?
C35A O46A 1.415(10) . ?
C36A H36A 1.0000 . ?
C36A C37A 1.505(11) . ?
C36A O54A 1.453(8) . ?
C37A H37A 1.0000 . ?
C38A O39A 1.203(11) . ?
C38A O40A 1.327(12) . ?
O40A C41A 1.445(11) . ?
C41A H41D 0.9800 . ?
C41A H41E 0.9800 . ?
C41A H41F 0.9800 . ?
S42A C43A 1.823(8) . ?
C43A H43C 0.9900 . ?
C43A H43D 0.9900 . ?
C43A C44A 1.504(14) . ?
C44A H44C 0.9900 . ?
C44A H44D 0.9900 . ?
C44A S45A 1.790(12) . ?
S45A H45A 1.199(15) . ?
O46A C47A 1.422(10) . ?
C47A H47C 0.9900 . ?
C47A H47D 0.9900 . ?
C47A C48A 1.505(14) . ?
C48A C49A 1.375(13) . ?
C48A C53A 1.399(14) . ?
C49A H49A 0.9500 . ?
C49A C50A 1.385(16) . ?
C50A H50A 0.9500 . ?
C50A C51A 1.365(17) . ?
C51A H51A 0.9500 . ?
C51A C52A 1.384(16) . ?
C52A H52A 0.9500 . ?
C52A C53A 1.372(15) . ?
C53A H53A 0.9500 . ?
O54A C55A 1.348(10) . ?
C55A O56A 1.198(10) . ?
C55A C57A 1.494(11) . ?
C57A C58A 1.388(12) . ?
C57A C62A 1.365(13) . ?
C58A H58A 0.9500 . ?
C58A C59A 1.395(11) . ?
C59A H59A 0.9500 . ?
C59A C60A 1.365(14) . ?
C60A H60A 0.9500 . ?
C60A C61A 1.380(15) . ?
C61A H61A 0.9500 . ?
C61A C62A 1.392(14) . ?
C62A H62A 0.9500 . ?
O1B C2B 1.424(12) . ?
O1B C6B 1.450(10) . ?
C2B H2B 1.0000 . ?
C2B C3B 1.522(11) . ?
C2B O7B 1.377(11) . ?
C3B H3B 1.0000 . ?
C3B C4B 1.521(11) . ?
C3B N9B 1.460(12) . ?
C4B H4B 1.0000 . ?
C4B C5B 1.538(12) . ?
C4B O13B 1.424(9) . ?
C5B H5B 1.0000 . ?
C5B C6B 1.544(10) . ?
C5B O31B 1.439(9) . ?
C6B H6B 1.0000 . ?
C6B C21B 1.498(12) . ?
O7B C8B 1.437(10) . ?
C8B H8BA 0.9800 . ?
C8B H8BB 0.9800 . ?
C8B H8BC 0.9800 . ?
N9B H9B 0.8800 . ?
N9B C10B 1.352(12) . ?
C10B O11B 1.215(13) . ?
C10B C12B 1.520(16) . ?
C12B H12A 0.9800 . ?
C12B H12B 0.9800 . ?
C12B H12C 0.9800 . ?
O13B C14B 1.422(11) . ?
C14B H14A 0.9900 . ?
C14B H14B 0.9900 . ?
C14B H14C 0.9900 . ?
C14B H14D 0.9900 . ?
C14B C15B 1.508(13) . ?
C14B C15E 1.469(12) . ?
C15B C20B 1.3900 . ?
C15B C16B 1.3900 . ?
C20B H20B 0.9500 . ?
C20B C19B 1.3900 . ?
C19B H19B 0.9500 . ?
C19B C18B 1.3900 . ?
C18B H18B 0.9500 . ?
C18B C17B 1.3900 . ?
C17B H17B 0.9500 . ?
C17B C16B 1.3900 . ?
C16B H16B 0.9500 . ?
C15E C20E 1.3900 . ?
C15E C16E 1.3900 . ?
C20E H20E 0.9500 . ?
C20E C19E 1.3900 . ?
C19E H19E 0.9500 . ?
C19E C18E 1.3900 . ?
C18E H18E 0.9500 . ?
C18E C17E 1.3900 . ?
C17E H17E 0.9500 . ?
C17E C16E 1.3900 . ?
C16E H16E 0.9500 . ?
C21B H21A 0.9900 . ?
C21B H21B 0.9900 . ?
C21B O22B 1.438(9) . ?
O22B C23B 1.337(10) . ?
C23B O24B 1.190(10) . ?
C23B C25B 1.502(11) . ?
C25B C26B 1.390(12) . ?
C25B C30B 1.373(12) . ?
C26B H26B 0.9500 . ?
C26B C27B 1.390(13) . ?
C27B H27B 0.9500 . ?
C27B C28B 1.365(14) . ?
C28B H28B 0.9500 . ?
C28B C29B 1.376(14) . ?
C29B H29B 0.9500 . ?
C29B C30B 1.395(13) . ?
C30B H30B 0.9500 . ?
O31B C37B 1.381(9) . ?
O32B C33B 1.422(10) . ?
O32B C37B 1.438(9) . ?
C33B H33B 1.0000 . ?
C33B C34B 1.527(12) . ?
C33B C38B 1.516(12) . ?
C34B H34B 1.0000 . ?
C34B C35B 1.523(11) . ?
C34B S42B 1.828(8) . ?
C35B H35B 1.0000 . ?
C35B C36B 1.528(11) . ?
C35B O46B 1.427(10) . ?
C36B H36B 1.0000 . ?
C36B C37B 1.519(11) . ?
C36B O54B 1.438(9) . ?
C37B H37B 1.0000 . ?
C38B O39B 1.198(12) . ?
C38B O40B 1.313(13) . ?
O40B C41B 1.454(12) . ?
C41B H41A 0.9800 . ?
C41B H41B 0.9800 . ?
C41B H41C 0.9800 . ?
S42B C43B 1.833(9) . ?
C43B H43A 0.9900 . ?
C43B H43B 0.9900 . ?
C43B C44B 1.504(17) . ?
C44B H44A 0.9900 . ?
C44B H44B 0.9900 . ?
C44B S45B 1.774(14) . ?
S45B H45B 1.200(15) . ?
O46B C47B 1.436(10) . ?
C47B H47A 0.9900 . ?
C47B H47B 0.9900 . ?
C47B C48B 1.501(14) . ?
C48B C49B 1.393(15) . ?
C48B C53B 1.387(15) . ?
C49B H49B 0.9500 . ?
C49B C50B 1.373(15) . ?
C50B H50B 0.9500 . ?
C50B C51B 1.372(18) . ?
C51B H51B 0.9500 . ?
C51B C52B 1.391(18) . ?
C52B H52B 0.9500 . ?
C52B C53B 1.401(17) . ?
C53B H53B 0.9500 . ?
O54B C55B 1.347(10) . ?
C55B O56B 1.203(10) . ?
C55B C57B 1.501(11) . ?
C57B C58B 1.380(13) . ?
C57B C62B 1.367(14) . ?
C58B H58B 0.9500 . ?
C58B C59B 1.395(14) . ?
C59B H59B 0.9500 . ?
C59B C60B 1.358(16) . ?
C60B H60B 0.9500 . ?
C60B C61B 1.390(17) . ?
C61B H61B 0.9500 . ?
C61B C62B 1.390(14) . ?
C62B H62B 0.9500 . ?
O1C C2C 1.413(10) . ?
O1C C6C 1.421(9) . ?
C2C H2C 1.0000 . ?
C2C C3C 1.527(11) . ?
C2C O7C 1.389(11) . ?
C3C H3C 1.0000 . ?
C3C C4C 1.542(12) . ?
C3C N9C 1.444(11) . ?
C4C H4C 1.0000 . ?
C4C C5C 1.518(11) . ?
C4C O13C 1.412(9) . ?
C5C H5C 1.0000 . ?
C5C C6C 1.547(10) . ?
C5C O31C 1.438(9) . ?
C6C H6C 1.0000 . ?
C6C C21C 1.506(11) . ?
O7C C8C 1.446(10) . ?
C8C H8CA 0.9800 . ?
C8C H8CB 0.9800 . ?
C8C H8CC 0.9800 . ?
N9C H9C 0.8800 . ?
N9C C10C 1.359(14) . ?
C10C O11C 1.208(15) . ?
C10C C12C 1.522(17) . ?
C12C H12G 0.9800 . ?
C12C H12H 0.9800 . ?
C12C H12I 0.9800 . ?
O13C C14C 1.420(11) . ?
C14C H14G 0.9900 . ?
C14C H14H 0.9900 . ?
C14C C15C 1.510(12) . ?
C15C C16C 1.381(14) . ?
C15C C20C 1.367(14) . ?
C16C H16C 0.9500 . ?
C16C C17C 1.384(14) . ?
C17C H17C 0.9500 . ?
C17C C18C 1.376(19) . ?
C18C H18C 0.9500 . ?
C18C C19C 1.33(2) . ?
C19C H19C 0.9500 . ?
C19C C20C 1.395(17) . ?
C20C H20C 0.9500 . ?
C21C H21E 0.9900 . ?
C21C H21F 0.9900 . ?
C21C O22C 1.451(9) . ?
O22C C23C 1.343(10) . ?
C23C O24C 1.192(11) . ?
C23C C25C 1.508(11) . ?
C25C C26C 1.394(13) . ?
C25C C30C 1.365(13) . ?
C26C H26C 0.9500 . ?
C26C C27C 1.400(13) . ?
C27C H27C 0.9500 . ?
C27C C28C 1.367(16) . ?
C28C H28C 0.9500 . ?
C28C C29C 1.357(15) . ?
C29C H29C 0.9500 . ?
C29C C30C 1.392(12) . ?
C30C H30C 0.9500 . ?
O31C C37C 1.379(10) . ?
O32C C33C 1.405(11) . ?
O32C C37C 1.433(9) . ?
C33C H33C 1.0000 . ?
C33C C34C 1.539(13) . ?
C33C C38C 1.519(13) . ?
C34C H34C 1.0000 . ?
C34C C35C 1.541(11) . ?
C34C S42C 1.834(8) . ?
C35C H35C 1.0000 . ?
C35C C36C 1.530(12) . ?
C35C O46C 1.402(11) . ?
C36C H36C 1.0000 . ?
C36C C37C 1.508(11) . ?
C36C O54C 1.451(9) . ?
C37C H37C 1.0000 . ?
C38C O39C 1.211(12) . ?
C38C O40C 1.320(14) . ?
O40C C41C 1.445(11) . ?
C41C H41G 0.9800 . ?
C41C H41H 0.9800 . ?
C41C H41I 0.9800 . ?
S42C C43C 1.832(10) . ?
C43C H43E 0.9900 . ?
C43C H43F 0.9900 . ?
C43C C44C 1.509(16) . ?
C44C H44E 0.9900 . ?
C44C H44F 0.9900 . ?
C44C S45C 1.810(13) . ?
S45C H45C 1.199(15) . ?
O46C C47C 1.403(12) . ?
C47C H47E 0.9900 . ?
C47C H47F 0.9900 . ?
C47C C48C 1.509(16) . ?
C48C C49C 1.386(14) . ?
C48C C53C 1.379(15) . ?
C49C H49C 0.9500 . ?
C49C C50C 1.389(17) . ?
C50C H50C 0.9500 . ?
C50C C51C 1.346(19) . ?
C51C H51C 0.9500 . ?
C51C C52C 1.382(19) . ?
C52C H52C 0.9500 . ?
C52C C53C 1.360(18) . ?
C53C H53C 0.9500 . ?
O54C C55C 1.337(10) . ?
C55C O56C 1.201(10) . ?
C55C C57C 1.512(12) . ?
C57C C58C 1.372(13) . ?
C57C C62C 1.372(14) . ?
C58C H58C 0.9500 . ?
C58C C59C 1.395(13) . ?
C59C H59C 0.9500 . ?
C59C C60C 1.388(15) . ?
C60C H60C 0.9500 . ?
C60C C61C 1.369(17) . ?
C61C H61C 0.9500 . ?
C61C C62C 1.384(15) . ?
C62C H62C 0.9500 . ?
O1D C2D 1.444(11) . ?
O1D C6D 1.431(9) . ?
C2D H2D 1.0000 . ?
C2D C3D 1.539(11) . ?
C2D O7D 1.344(11) . ?
C3D H3D 1.0000 . ?
C3D C4D 1.521(11) . ?
C3D N9D 1.456(11) . ?
C4D H4D 1.0000 . ?
C4D C5D 1.532(11) . ?
C4D O13D 1.424(9) . ?
C5D H5D 1.0000 . ?
C5D C6D 1.540(10) . ?
C5D O31D 1.443(9) . ?
C6D H6D 1.0000 . ?
C6D C21D 1.490(12) . ?
O7D C8D 1.437(10) . ?
C8D H8DA 0.9800 . ?
C8D H8DB 0.9800 . ?
C8D H8DC 0.9800 . ?
N9D H9D 0.8800 . ?
N9D C10D 1.354(12) . ?
C10D O11D 1.223(13) . ?
C10D C12D 1.502(14) . ?
C12D H12J 0.9800 . ?
C12D H12K 0.9800 . ?
C12D H12L 0.9800 . ?
O13D C14D 1.437(10) . ?
C14D H14I 0.9900 . ?
C14D H14J 0.9900 . ?
C14D C15D 1.495(10) . ?
C15D C16D 1.382(13) . ?
C15D C20D 1.372(12) . ?
C16D H16D 0.9500 . ?
C16D C17D 1.381(13) . ?
C17D H17D 0.9500 . ?
C17D C18D 1.377(16) . ?
C18D H18D 0.9500 . ?
C18D C19D 1.369(16) . ?
C19D H19D 0.9500 . ?
C19D C20D 1.389(13) . ?
C20D H20D 0.9500 . ?
C21D H21G 0.9900 . ?
C21D H21H 0.9900 . ?
C21D O22D 1.437(9) . ?
O22D C23D 1.348(10) . ?
C23D O24D 1.188(11) . ?
C23D C25D 1.507(11) . ?
C25D C26D 1.388(12) . ?
C25D C30D 1.376(13) . ?
C26D H26D 0.9500 . ?
C26D C27D 1.387(14) . ?
C27D H27D 0.9500 . ?
C27D C28D 1.370(17) . ?
C28D H28D 0.9500 . ?
C28D C29D 1.380(16) . ?
C29D H29D 0.9500 . ?
C29D C30D 1.373(14) . ?
C30D H30D 0.9500 . ?
O31D C37D 1.391(9) . ?
O32D C33D 1.429(9) . ?
O32D C37D 1.428(8) . ?
C33D H33D 1.0000 . ?
C33D C34D 1.543(12) . ?
C33D C38D 1.528(11) . ?
C34D H34D 1.0000 . ?
C34D C35D 1.527(10) . ?
C34D S42D 1.835(8) . ?
C35D H35D 1.0000 . ?
C35D C36D 1.523(11) . ?
C35D O46D 1.414(9) . ?
C36D H36D 1.0000 . ?
C36D C37D 1.516(10) . ?
C36D O54D 1.444(8) . ?
C37D H37D 1.0000 . ?
C38D O39D 1.192(11) . ?
C38D O40D 1.310(11) . ?
O40D C41D 1.449(10) . ?
C41D H41J 0.9800 . ?
C41D H41K 0.9800 . ?
C41D H41L 0.9800 . ?
S42D C43D 1.833(10) . ?
C43D H43G 0.9900 . ?
C43D H43H 0.9900 . ?
C43D C44D 1.479(16) . ?
C44D H44G 0.9900 . ?
C44D H44H 0.9900 . ?
C44D S45D 1.795(14) . ?
S45D H45D 1.200(15) . ?
O46D C47D 1.413(11) . ?
C47D H47G 0.9900 . ?
C47D H47H 0.9900 . ?
C47D C48D 1.497(14) . ?
C48D C49D 1.377(16) . ?
C48D C53D 1.400(18) . ?
C49D H49D 0.9500 . ?
C49D C50D 1.373(15) . ?
C50D H50D 0.9500 . ?
C50D C51D 1.371(16) . ?
C51D H51D 0.9500 . ?
C51D C52D 1.387(15) . ?
C52D H52D 0.9500 . ?
C52D C53D 1.366(17) . ?
C53D H53D 0.9500 . ?
O54D C55D 1.336(10) . ?
C55D O56D 1.196(10) . ?
C55D C57D 1.499(11) . ?
C57D C58D 1.382(13) . ?
C57D C62D 1.383(13) . ?
C58D H58D 0.9500 . ?
C58D C59D 1.405(12) . ?
C59D H59D 0.9500 . ?
C59D C60D 1.381(15) . ?
C60D H60D 0.9500 . ?
C60D C61D 1.377(16) . ?
C61D H61D 0.9500 . ?
C61D C62D 1.402(13) . ?
C62D H62D 0.9500 . ?
O1S H1SA 0.8721 . ?
O1S H1SB 0.8689 . ?
O2S H2SA 0.9830 . ?
O2S H2SB 0.9834 . ?

loop_
_geom_hbond_atom_site_label_D
_geom_hbond_atom_site_label_H
_geom_hbond_atom_site_label_A
_geom_hbond_distance_DH
_geom_hbond_distance_HA
_geom_hbond_distance_DA
_geom_hbond_angle_DHA
_geom_hbond_site_symmetry_A
_geom_hbond_publ_flag
O1S H1SA O11B 0.87 1.87 2.738(11) 173.7 . yes

loop_
_geom_torsion_atom_site_label_1
_geom_torsion_atom_site_label_2
_geom_torsion_atom_site_label_3
_geom_torsion_atom_site_label_4
_geom_torsion
_geom_torsion_site_symmetry_1
_geom_torsion_site_symmetry_2
_geom_torsion_site_symmetry_3
_geom_torsion_site_symmetry_4
_geom_torsion_publ_flag
O1A C2A C3A C4A 63.0(9) . . . . ?
O1A C2A C3A N9A -172.8(7) . . . . ?
O1A C2A O7A C8A 63.7(8) . . . . ?
O1A C6A C21A O22A 63.7(8) . . . . ?
C2A O1A C6A C5A 56.9(8) . . . . ?
C2A O1A C6A C21A 177.3(6) . . . . ?
C2A C3A C4A C5A -56.7(9) . . . . ?
C2A C3A C4A O13A -177.7(7) . . . . ?
C2A C3A N9A C10A 126.9(8) . . . . ?
C3A C2A O7A C8A -174.6(7) . . . . ?
C3A C4A C5A C6A 50.6(8) . . . . ?
C3A C4A C5A O31A 169.4(6) . . . . ?
C3A C4A O13A C14A -134.8(7) . . . . ?
C3A N9A C10A O11A -4.6(14) . . . . ?
C3A N9A C10A C12A 173.9(8) . . . . ?
C4A C3A N9A C10A -111.6(9) . . . . ?
C4A C5A C6A O1A -49.9(9) . . . . ?
C4A C5A C6A C21A -167.1(7) . . . . ?
C4A C5A O31A C37A 128.6(6) . . . . ?
C4A O13A C14A C15A 160.8(7) . . . . ?
C5A C4A O13A C14A 105.1(8) . . . . ?
C5A C6A C21A O22A -174.7(6) . . . . ?
C5A O31A C37A O32A -88.7(7) . . . . ?
C5A O31A C37A C36A 152.9(6) . . . . ?
C6A O1A C2A C3A -63.8(8) . . . . ?
C6A O1A C2A O7A 56.5(8) . . . . ?
C6A C5A O31A C37A -110.5(7) . . . . ?
C6A C21A O22A C23A -113.7(7) . . . . ?
O7A C2A C3A C4A -60.9(8) . . . . ?
O7A C2A C3A N9A 63.3(9) . . . . ?
N9A C3A C4A C5A 179.8(7) . . . . ?
N9A C3A C4A O13A 58.8(9) . . . . ?
O13A C4A C5A C6A 169.2(6) . . . . ?
O13A C4A C5A O31A -72.0(8) . . . . ?
O13A C14A C15A C16A 14.1(13) . . . . ?
O13A C14A C15A C20A -165.8(9) . . . . ?
C14A C15A C16A C17A 178.5(10) . . . . ?
C14A C15A C20A C19A -178.0(10) . . . . ?
C15A C16A C17A C18A 0.2(19) . . . . ?
C16A C15A C20A C19A 2.1(16) . . . . ?
C16A C17A C18A C19A 1(2) . . . . ?
C17A C18A C19A C20A 0(2) . . . . ?
C18A C19A C20A C15A -1.2(19) . . . . ?
C20A C15A C16A C17A -1.7(16) . . . . ?
C21A O22A C23A O24A -8.8(12) . . . . ?
C21A O22A C23A C25A 171.4(6) . . . . ?
O22A C23A C25A C26A 171.3(8) . . . . ?
O22A C23A C25A C30A -10.7(11) . . . . ?
C23A C25A C26A C27A 178.6(10) . . . . ?
C23A C25A C30A C29A -177.6(8) . . . . ?
O24A C23A C25A C26A -8.5(13) . . . . ?
O24A C23A C25A C30A 169.5(9) . . . . ?
C25A C26A C27A C28A -0.8(19) . . . . ?
C26A C25A C30A C29A 0.3(14) . . . . ?
C26A C27A C28A C29A 0.3(19) . . . . ?
C27A C28A C29A C30A 0.5(16) . . . . ?
C28A C29A C30A C25A -0.8(14) . . . . ?
C30A C25A C26A C27A 0.5(16) . . . . ?
O31A C5A C6A O1A -169.8(6) . . . . ?
O31A C5A C6A C21A 73.1(8) . . . . ?
O32A C33A C34A C35A -53.8(8) . . . . ?
O32A C33A C34A S42A 69.6(7) . . . . ?
O32A C33A C38A O39A -179.0(8) . . . . ?
O32A C33A C38A O40A -0.6(11) . . . . ?
C33A O32A C37A O31A 174.3(6) . . . . ?
C33A O32A C37A C36A -65.6(8) . . . . ?
C33A C34A C35A C36A 52.1(8) . . . . ?
C33A C34A C35A O46A 173.3(6) . . . . ?
C33A C34A S42A C43A 123.1(6) . . . . ?
C33A C38A O40A C41A -178.1(9) . . . . ?
C34A C33A C38A O39A -55.8(11) . . . . ?
C34A C33A C38A O40A 122.6(8) . . . . ?
C34A C35A C36A C37A -57.5(8) . . . . ?
C34A C35A C36A O54A -175.6(6) . . . . ?
C34A C35A O46A C47A 132.7(7) . . . . ?
C34A S42A C43A C44A 74.3(8) . . . . ?
C35A C34A S42A C43A -115.8(6) . . . . ?
C35A C36A C37A O31A -179.5(6) . . . . ?
C35A C36A C37A O32A 62.7(7) . . . . ?
C35A C36A O54A C55A -111.0(7) . . . . ?
C35A O46A C47A C48A 176.4(7) . . . . ?
C36A C35A O46A C47A -106.6(8) . . . . ?
C36A O54A C55A O56A -2.2(12) . . . . ?
C36A O54A C55A C57A 175.1(6) . . . . ?
C37A O32A C33A C34A 61.4(8) . . . . ?
C37A O32A C33A C38A -175.8(6) . . . . ?
C37A C36A O54A C55A 130.7(7) . . . . ?
C38A C33A C34A C35A -176.4(7) . . . . ?
C38A C33A C34A S42A -53.0(8) . . . . ?
O39A C38A O40A C41A 0.2(15) . . . . ?
S42A C34A C35A C36A -68.6(7) . . . . ?
S42A C34A C35A O46A 52.6(8) . . . . ?
S42A C43A C44A S45A 63.2(9) . . . . ?
O46A C35A C36A C37A -178.0(6) . . . . ?
O46A C35A C36A O54A 63.9(7) . . . . ?
O46A C47A C48A C49A 120.6(9) . . . . ?
O46A C47A C48A C53A -62.7(11) . . . . ?
C47A C48A C49A C50A 177.2(9) . . . . ?
C47A C48A C53A C52A -176.9(8) . . . . ?
C48A C49A C50A C51A -1.3(15) . . . . ?
C49A C48A C53A C52A 0.0(13) . . . . ?
C49A C50A C51A C52A 2.0(15) . . . . ?
C50A C51A C52A C53A -1.7(14) . . . . ?
C51A C52A C53A C48A 0.7(14) . . . . ?
C53A C48A C49A C50A 0.3(13) . . . . ?
O54A C36A C37A O31A -61.7(7) . . . . ?
O54A C36A C37A O32A -179.6(6) . . . . ?
O54A C55A C57A C58A 11.2(11) . . . . ?
O54A C55A C57A C62A -170.3(8) . . . . ?
C55A C57A C58A C59A 178.2(8) . . . . ?
C55A C57A C62A C61A -178.8(9) . . . . ?
O56A C55A C57A C58A -171.5(9) . . . . ?
O56A C55A C57A C62A 7.0(14) . . . . ?
C57A C58A C59A C60A 1.1(14) . . . . ?
C58A C57A C62A C61A -0.2(15) . . . . ?
C58A C59A C60A C61A -1.3(15) . . . . ?
C59A C60A C61A C62A 0.8(16) . . . . ?
C60A C61A C62A C57A 0.0(16) . . . . ?
C62A C57A C58A C59A -0.3(14) . . . . ?
O1B C2B C3B C4B 66.1(9) . . . . ?
O1B C2B C3B N9B -169.3(7) . . . . ?
O1B C2B O7B C8B 61.7(9) . . . . ?
O1B C6B C21B O22B 65.7(8) . . . . ?
C2B O1B C6B C5B 57.7(9) . . . . ?
C2B O1B C6B C21B 179.0(6) . . . . ?
C2B C3B C4B C5B -58.3(9) . . . . ?
C2B C3B C4B O13B -177.6(7) . . . . ?
C2B C3B N9B C10B 84.4(10) . . . . ?
C3B C2B O7B C8B -177.7(7) . . . . ?
C3B C4B C5B C6B 51.1(9) . . . . ?
C3B C4B C5B O31B 169.5(6) . . . . ?
C3B C4B O13B C14B -136.8(8) . . . . ?
C3B N9B C10B O11B 2.9(14) . . . . ?
C3B N9B C10B C12B -176.6(8) . . . . ?
C4B C3B N9B C10B -154.2(8) . . . . ?
C4B C5B C6B O1B -49.5(9) . . . . ?
C4B C5B C6B C21B -167.5(7) . . . . ?
C4B C5B O31B C37B 134.8(6) . . . . ?
C4B O13B C14B C15B 174.1(9) . . . . ?
C4B O13B C14B C15E 178.0(10) . . . . ?
C5B C4B O13B C14B 104.4(8) . . . . ?
C5B C6B C21B O22B -173.9(6) . . . . ?
C5B O31B C37B O32B -81.8(7) . . . . ?
C5B O31B C37B C36B 159.5(6) . . . . ?
C6B O1B C2B C3B -66.6(8) . . . . ?
C6B O1B C2B O7B 54.1(9) . . . . ?
C6B C5B O31B C37B -104.0(7) . . . . ?
C6B C21B O22B C23B 177.1(7) . . . . ?
O7B C2B C3B C4B -57.9(9) . . . . ?
O7B C2B C3B N9B 66.7(8) . . . . ?
N9B C3B C4B C5B 178.5(7) . . . . ?
N9B C3B C4B O13B 59.2(9) . . . . ?
O13B C4B C5B C6B 169.6(6) . . . . ?
O13B C4B C5B O31B -72.0(7) . . . . ?
O13B C14B C15B C20B 106.2(15) . . . . ?
O13B C14B C15B C16B -72.0(13) . . . . ?
O13B C14B C15E C20E 119.1(11) . . . . ?
O13B C14B C15E C16E -59.5(17) . . . . ?
C14B C15B C20B C19B -178(2) . . . . ?
C14B C15B C16B C17B 178.4(19) . . . . ?
C14B C15E C20E C19E -178.8(17) . . . . ?
C14B C15E C16E C17E 179(2) . . . . ?
C15B C20B C19B C18B 0.0 . . . . ?
C20B C15B C16B C17B 0.0 . . . . ?
C20B C19B C18B C17B 0.0 . . . . ?
C19B C18B C17B C16B 0.0 . . . . ?
C18B C17B C16B C15B 0.0 . . . . ?
C16B C15B C20B C19B 0.0 . . . . ?
C15E C20E C19E C18E 0.0 . . . . ?
C20E C15E C16E C17E 0.0 . . . . ?
C20E C19E C18E C17E 0.0 . . . . ?
C19E C18E C17E C16E 0.0 . . . . ?
C18E C17E C16E C15E 0.0 . . . . ?
C16E C15E C20E C19E 0.0 . . . . ?
C21B O22B C23B O24B 3.1(11) . . . . ?
C21B O22B C23B C25B -175.8(6) . . . . ?
O22B C23B C25B C26B 168.5(7) . . . . ?
O22B C23B C25B C30B -10.2(11) . . . . ?
C23B C25B C26B C27B -177.4(8) . . . . ?
C23B C25B C30B C29B 179.2(8) . . . . ?
O24B C23B C25B C26B -10.4(12) . . . . ?
O24B C23B C25B C30B 170.9(9) . . . . ?
C25B C26B C27B C28B -1.3(14) . . . . ?
C26B C25B C30B C29B 0.6(14) . . . . ?
C26B C27B C28B C29B -0.7(15) . . . . ?
C27B C28B C29B C30B 2.5(16) . . . . ?
C28B C29B C30B C25B -2.5(16) . . . . ?
C30B C25B C26B C27B 1.3(13) . . . . ?
O31B C5B C6B O1B -167.9(6) . . . . ?
O31B C5B C6B C21B 74.1(8) . . . . ?
O32B C33B C34B C35B -60.6(8) . . . . ?
O32B C33B C34B S42B 62.9(7) . . . . ?
O32B C33B C38B O39B -157.6(9) . . . . ?
O32B C33B C38B O40B 23.5(11) . . . . ?
C33B O32B C37B O31B 179.4(6) . . . . ?
C33B O32B C37B C36B -62.2(8) . . . . ?
C33B C34B C35B C36B 56.0(8) . . . . ?
C33B C34B C35B O46B 176.3(6) . . . . ?
C33B C34B S42B C43B 121.3(6) . . . . ?
C33B C38B O40B C41B -177.3(9) . . . . ?
C34B C33B C38B O39B -35.8(12) . . . . ?
C34B C33B C38B O40B 145.4(8) . . . . ?
C34B C35B C36B C37B -55.1(8) . . . . ?
C34B C35B C36B O54B -172.6(6) . . . . ?
C34B C35B O46B C47B 117.5(8) . . . . ?
C34B S42B C43B C44B 72.8(9) . . . . ?
C35B C34B S42B C43B -118.6(6) . . . . ?
C35B C36B C37B O31B 174.6(6) . . . . ?
C35B C36B C37B O32B 56.6(8) . . . . ?
C35B C36B O54B C55B -101.7(8) . . . . ?
C35B O46B C47B C48B -176.9(8) . . . . ?
C36B C35B O46B C47B -121.6(8) . . . . ?
C36B O54B C55B O56B -4.1(11) . . . . ?
C36B O54B C55B C57B 174.3(6) . . . . ?
C37B O32B C33B C34B 64.9(8) . . . . ?
C37B O32B C33B C38B -173.6(7) . . . . ?
C37B C36B O54B C55B 139.2(7) . . . . ?
C38B C33B C34B C35B 176.3(7) . . . . ?
C38B C33B C34B S42B -60.2(8) . . . . ?
O39B C38B O40B C41B 3.9(15) . . . . ?
S42B C34B C35B C36B -64.8(8) . . . . ?
S42B C34B C35B O46B 55.6(7) . . . . ?
S42B C43B C44B S45B 62.8(9) . . . . ?
O46B C35B C36B C37B -177.1(6) . . . . ?
O46B C35B C36B O54B 65.3(8) . . . . ?
O46B C47B C48B C49B 105.0(10) . . . . ?
O46B C47B C48B C53B -72.7(11) . . . . ?
C47B C48B C49B C50B -179.3(9) . . . . ?
C47B C48B C53B C52B 178.5(9) . . . . ?
C48B C49B C50B C51B 0.9(16) . . . . ?
C49B C48B C53B C52B 0.8(14) . . . . ?
C49B C50B C51B C52B 0.4(17) . . . . ?
C50B C51B C52B C53B -1.1(16) . . . . ?
C51B C52B C53B C48B 0.5(15) . . . . ?
C53B C48B C49B C50B -1.5(14) . . . . ?
O54B C36B C37B O31B -67.2(8) . . . . ?
O54B C36B C37B O32B 174.8(6) . . . . ?
O54B C55B C57B C58B 17.3(12) . . . . ?
O54B C55B C57B C62B -163.7(8) . . . . ?
C55B C57B C58B C59B 177.6(10) . . . . ?
C55B C57B C62B C61B -178.4(9) . . . . ?
O56B C55B C57B C58B -164.3(10) . . . . ?
O56B C55B C57B C62B 14.7(13) . . . . ?
C57B C58B C59B C60B -1(2) . . . . ?
C58B C57B C62B C61B 0.6(15) . . . . ?
C58B C59B C60B C61B 3(2) . . . . ?
C59B C60B C61B C62B -4.0(18) . . . . ?
C60B C61B C62B C57B 2.1(16) . . . . ?
C62B C57B C58B C59B -1.4(17) . . . . ?
O1C C2C C3C C4C 60.4(9) . . . . ?
O1C C2C C3C N9C -176.8(7) . . . . ?
O1C C2C O7C C8C 65.2(9) . . . . ?
O1C C6C C21C O22C 68.7(7) . . . . ?
C2C O1C C6C C5C 59.1(8) . . . . ?
C2C O1C C6C C21C -179.9(6) . . . . ?
C2C C3C C4C C5C -54.4(9) . . . . ?
C2C C3C C4C O13C -175.0(6) . . . . ?
C2C C3C N9C C10C 119.9(9) . . . . ?
C3C C2C O7C C8C -173.5(7) . . . . ?
C3C C4C C5C C6C 50.1(8) . . . . ?
C3C C4C C5C O31C 168.4(6) . . . . ?
C3C C4C O13C C14C -134.1(8) . . . . ?
C3C N9C C10C O11C -6.9(15) . . . . ?
C3C N9C C10C C12C 173.6(9) . . . . ?
C4C C3C N9C C10C -118.4(9) . . . . ?
C4C C5C C6C O1C -51.4(9) . . . . ?
C4C C5C C6C C21C -169.2(7) . . . . ?
C4C C5C O31C C37C 128.0(7) . . . . ?
C4C O13C C14C C15C 150.1(8) . . . . ?
C5C C4C O13C C14C 106.2(9) . . . . ?
C5C C6C C21C O22C -170.7(6) . . . . ?
C5C O31C C37C O32C -85.7(7) . . . . ?
C5C O31C C37C C36C 156.4(6) . . . . ?
C6C O1C C2C C3C -64.2(8) . . . . ?
C6C O1C C2C O7C 56.4(8) . . . . ?
C6C C5C O31C C37C -111.3(7) . . . . ?
C6C C21C O22C C23C -117.3(7) . . . . ?
O7C C2C C3C C4C -63.1(8) . . . . ?
O7C C2C C3C N9C 59.6(9) . . . . ?
N9C C3C C4C C5C -177.3(6) . . . . ?
N9C C3C C4C O13C 62.2(8) . . . . ?
O13C C4C C5C C6C 167.7(6) . . . . ?
O13C C4C C5C O31C -74.1(8) . . . . ?
O13C C14C C15C C16C 35.8(14) . . . . ?
O13C C14C C15C C20C -147.1(10) . . . . ?
C14C C15C C16C C17C 176.3(10) . . . . ?
C14C C15C C20C C19C -176.1(11) . . . . ?
C15C C16C C17C C18C 0.5(18) . . . . ?
C16C C15C C20C C19C 1.1(16) . . . . ?
C16C C17C C18C C19C 0(2) . . . . ?
C17C C18C C19C C20C 1(2) . . . . ?
C18C C19C C20C C15C -1.1(19) . . . . ?
C20C C15C C16C C17C -0.8(16) . . . . ?
C21C O22C C23C O24C -6.1(11) . . . . ?
C21C O22C C23C C25C 174.4(6) . . . . ?
O22C C23C C25C C26C 167.8(7) . . . . ?
O22C C23C C25C C30C -14.7(11) . . . . ?
C23C C25C C26C C27C 177.2(9) . . . . ?
C23C C25C C30C C29C -176.1(8) . . . . ?
O24C C23C C25C C26C -11.6(12) . . . . ?
O24C C23C C25C C30C 165.9(9) . . . . ?
C25C C26C C27C C28C -0.9(16) . . . . ?
C26C C25C C30C C29C 1.3(13) . . . . ?
C26C C27C C28C C29C 1.3(16) . . . . ?
C27C C28C C29C C30C -0.3(16) . . . . ?
C28C C29C C30C C25C -1.0(14) . . . . ?
C30C C25C C26C C27C -0.4(14) . . . . ?
O31C C5C C6C O1C -170.3(6) . . . . ?
O31C C5C C6C C21C 72.0(8) . . . . ?
O32C C33C C34C C35C -52.0(10) . . . . ?
O32C C33C C34C S42C 70.3(8) . . . . ?
O32C C33C C38C O39C 178.2(9) . . . . ?
O32C C33C C38C O40C -1.7(11) . . . . ?
C33C O32C C37C O31C 174.2(6) . . . . ?
C33C O32C C37C C36C -66.1(8) . . . . ?
C33C C34C C35C C36C 51.1(9) . . . . ?
C33C C34C C35C O46C 174.8(7) . . . . ?
C33C C34C S42C C43C 110.6(6) . . . . ?
C33C C38C O40C C41C -175.3(9) . . . . ?
C34C C33C C38C O39C -59.3(12) . . . . ?
C34C C33C C38C O40C 120.8(9) . . . . ?
C34C C35C C36C C37C -57.2(8) . . . . ?
C34C C35C C36C O54C -175.7(6) . . . . ?
C34C C35C O46C C47C 124.5(9) . . . . ?
C34C S42C C43C C44C 68.4(9) . . . . ?
C35C C34C S42C C43C -127.9(7) . . . . ?
C35C C36C C37C O31C -179.5(6) . . . . ?
C35C C36C C37C O32C 63.0(8) . . . . ?
C35C C36C O54C C55C -108.1(8) . . . . ?
C35C O46C C47C C48C 171.6(8) . . . . ?
C36C C35C O46C C47C -113.1(9) . . . . ?
C36C O54C C55C O56C 2.4(12) . . . . ?
C36C O54C C55C C57C -180.0(6) . . . . ?
C37C O32C C33C C34C 60.5(9) . . . . ?
C37C O32C C33C C38C -178.1(7) . . . . ?
C37C C36C O54C C55C 133.7(7) . . . . ?
C38C C33C C34C C35C -174.0(8) . . . . ?
C38C C33C C34C S42C -51.8(9) . . . . ?
O39C C38C O40C C41C 4.8(15) . . . . ?
S42C C34C C35C C36C -70.0(8) . . . . ?
S42C C34C C35C O46C 53.7(8) . . . . ?
S42C C43C C44C S45C 60.5(10) . . . . ?
O46C C35C C36C C37C 179.8(6) . . . . ?
O46C C35C C36C O54C 61.3(8) . . . . ?
O46C C47C C48C C49C 146.2(9) . . . . ?
O46C C47C C48C C53C -34.1(14) . . . . ?
C47C C48C C49C C50C 179.8(10) . . . . ?
C47C C48C C53C C52C 179.2(11) . . . . ?
C48C C49C C50C C51C 0.1(16) . . . . ?
C49C C48C C53C C52C -1.1(15) . . . . ?
C49C C50C C51C C52C 0.8(16) . . . . ?
C50C C51C C52C C53C -1.9(18) . . . . ?
C51C C52C C53C C48C 2.1(17) . . . . ?
C53C C48C C49C C50C 0.0(15) . . . . ?
O54C C36C C37C O31C -60.9(8) . . . . ?
O54C C36C C37C O32C -178.5(6) . . . . ?
O54C C55C C57C C58C 19.5(11) . . . . ?
O54C C55C C57C C62C -163.9(8) . . . . ?
C55C C57C C58C C59C 176.3(9) . . . . ?
C55C C57C C62C C61C -176.6(10) . . . . ?
O56C C55C C57C C58C -162.8(9) . . . . ?
O56C C55C C57C C62C 13.8(13) . . . . ?
C57C C58C C59C C60C 1.4(15) . . . . ?
C58C C57C C62C C61C 0.0(16) . . . . ?
C58C C59C C60C C61C -2.3(16) . . . . ?
C59C C60C C61C C62C 2.2(18) . . . . ?
C60C C61C C62C C57C -1.0(18) . . . . ?
C62C C57C C58C C59C -0.2(15) . . . . ?
O1D C2D C3D C4D 65.3(9) . . . . ?
O1D C2D C3D N9D -169.3(7) . . . . ?
O1D C2D O7D C8D 64.1(10) . . . . ?
O1D C6D C21D O22D 61.1(8) . . . . ?
C2D O1D C6D C5D 59.5(8) . . . . ?
C2D O1D C6D C21D -179.4(6) . . . . ?
C2D C3D C4D C5D -60.2(9) . . . . ?
C2D C3D C4D O13D 179.9(7) . . . . ?
C2D C3D N9D C10D 87.6(10) . . . . ?
C3D C2D O7D C8D -176.0(7) . . . . ?
C3D C4D C5D C6D 54.2(8) . . . . ?
C3D C4D C5D O31D 173.6(6) . . . . ?
C3D C4D O13D C14D -145.0(7) . . . . ?
C3D N9D C10D O11D 3.2(13) . . . . ?
C3D N9D C10D C12D -176.5(7) . . . . ?
C4D C3D N9D C10D -150.3(8) . . . . ?
C4D C5D C6D O1D -52.9(9) . . . . ?
C4D C5D C6D C21D -171.8(7) . . . . ?
C4D C5D O31D C37D 130.1(6) . . . . ?
C4D O13D C14D C15D 170.8(6) . . . . ?
C5D C4D O13D C14D 97.1(8) . . . . ?
C5D C6D C21D O22D -178.4(6) . . . . ?
C5D O31D C37D O32D -79.2(7) . . . . ?
C5D O31D C37D C36D 162.9(6) . . . . ?
C6D O1D C2D C3D -65.7(8) . . . . ?
C6D O1D C2D O7D 55.5(9) . . . . ?
C6D C5D O31D C37D -108.7(7) . . . . ?
C6D C21D O22D C23D 174.2(7) . . . . ?
O7D C2D C3D C4D -59.2(9) . . . . ?
O7D C2D C3D N9D 66.2(9) . . . . ?
N9D C3D C4D C5D 176.4(7) . . . . ?
N9D C3D C4D O13D 56.4(9) . . . . ?
O13D C4D C5D C6D 172.2(6) . . . . ?
O13D C4D C5D O31D -68.3(8) . . . . ?
O13D C14D C15D C16D -50.1(11) . . . . ?
O13D C14D C15D C20D 132.8(8) . . . . ?
C14D C15D C16D C17D -177.6(10) . . . . ?
C14D C15D C20D C19D 177.0(9) . . . . ?
C15D C16D C17D C18D 0.6(17) . . . . ?
C16D C15D C20D C19D -0.2(14) . . . . ?
C16D C17D C18D C19D -0.1(17) . . . . ?
C17D C18D C19D C20D -0.5(16) . . . . ?
C18D C19D C20D C15D 0.7(15) . . . . ?
C20D C15D C16D C17D -0.5(16) . . . . ?
C21D O22D C23D O24D 1.8(11) . . . . ?
C21D O22D C23D C25D -178.5(6) . . . . ?
O22D C23D C25D C26D 173.7(7) . . . . ?
O22D C23D C25D C30D -3.8(12) . . . . ?
C23D C25D C26D C27D -178.1(8) . . . . ?
C23D C25D C30D C29D 179.1(10) . . . . ?
O24D C23D C25D C26D -6.6(13) . . . . ?
O24D C23D C25D C30D 175.8(10) . . . . ?
C25D C26D C27D C28D -1.7(15) . . . . ?
C26D C25D C30D C29D 1.6(15) . . . . ?
C26D C27D C28D C29D 2.8(17) . . . . ?
C27D C28D C29D C30D -1.7(19) . . . . ?
C28D C29D C30D C25D -0.5(19) . . . . ?
C30D C25D C26D C27D -0.6(14) . . . . ?
O31D C5D C6D O1D -172.2(6) . . . . ?
O31D C5D C6D C21D 68.9(8) . . . . ?
O32D C33D C34D C35D -59.3(8) . . . . ?
O32D C33D C34D S42D 64.1(7) . . . . ?
O32D C33D C38D O39D -169.7(9) . . . . ?
O32D C33D C38D O40D 11.6(11) . . . . ?
C33D O32D C37D O31D -178.7(6) . . . . ?
C33D O32D C37D C36D -61.8(8) . . . . ?
C33D C34D C35D C36D 55.6(8) . . . . ?
C33D C34D C35D O46D 176.5(6) . . . . ?
C33D C34D S42D C43D 125.3(6) . . . . ?
C33D C38D O40D C41D -178.4(8) . . . . ?
C34D C33D C38D O39D -48.3(12) . . . . ?
C34D C33D C38D O40D 133.0(8) . . . . ?
C34D C35D C36D C37D -56.0(8) . . . . ?
C34D C35D C36D O54D -173.6(6) . . . . ?
C34D C35D O46D C47D 111.9(9) . . . . ?
C34D S42D C43D C44D 71.1(9) . . . . ?
C35D C34D S42D C43D -114.4(6) . . . . ?
C35D C36D C37D O31D 174.8(6) . . . . ?
C35D C36D C37D O32D 57.7(8) . . . . ?
C35D C36D O54D C55D -105.7(7) . . . . ?
C35D O46D C47D C48D 177.4(9) . . . . ?
C36D C35D O46D C47D -127.4(9) . . . . ?
C36D O54D C55D O56D -1.6(11) . . . . ?
C36D O54D C55D C57D 178.3(6) . . . . ?
C37D O32D C33D C34D 63.5(8) . . . . ?
C37D O32D C33D C38D -175.2(7) . . . . ?
C37D C36D O54D C55D 134.6(7) . . . . ?
C38D C33D C34D C35D 179.0(7) . . . . ?
C38D C33D C34D S42D -57.6(8) . . . . ?
O39D C38D O40D C41D 3.0(15) . . . . ?
S42D C34D C35D C36D -65.2(7) . . . . ?
S42D C34D C35D O46D 55.8(8) . . . . ?
S42D C43D C44D S45D 62.9(9) . . . . ?
O46D C35D C36D C37D -178.4(6) . . . . ?
O46D C35D C36D O54D 64.0(7) . . . . ?
O46D C47D C48D C49D 109.0(11) . . . . ?
O46D C47D C48D C53D -69.6(13) . . . . ?
C47D C48D C49D C50D -179.3(9) . . . . ?
C47D C48D C53D C52D -179.9(10) . . . . ?
C48D C49D C50D C51D -1.2(15) . . . . ?
C49D C48D C53D C52D 1.5(16) . . . . ?
C49D C50D C51D C52D 2.4(16) . . . . ?
C50D C51D C52D C53D -1.7(17) . . . . ?
C51D C52D C53D C48D -0.3(18) . . . . ?
C53D C48D C49D C50D -0.8(15) . . . . ?
O54D C36D C37D O31D -67.0(7) . . . . ?
O54D C36D C37D O32D 175.9(6) . . . . ?
O54D C55D C57D C58D 5.9(11) . . . . ?
O54D C55D C57D C62D -176.3(7) . . . . ?
C55D C57D C58D C59D 176.1(8) . . . . ?
C55D C57D C62D C61D -177.1(8) . . . . ?
O56D C55D C57D C58D -174.2(8) . . . . ?
O56D C55D C57D C62D 3.6(12) . . . . ?
C57D C58D C59D C60D 1.3(15) . . . . ?
C58D C57D C62D C61D 0.7(14) . . . . ?
C58D C59D C60D C61D -0.1(17) . . . . ?
C59D C60D C61D C62D -0.9(17) . . . . ?
C60D C61D C62D C57D 0.5(16) . . . . ?
C62D C57D C58D C59D -1.7(14) . . . . ?
